data_4121353
loop_
_publ_author_name
'Jerome R. Robinson'
'Zachary Gordon'
'Corwin H. Booth'
'Patrick J. Carroll'
'Patrick J. Walsh'
'Eric J. Schelter'

_publ_section_title
;
 Tuning Reactivity and Electronic Properties through Ligand Reorganization
 within a Cerium Heterobimetallic Framework
;
_journal_name_full 'Journal of the American Chemical Society'
_journal_page_first 19016
_journal_page_last 19024
_journal_paper_doi 10.1021/ja410688w
_journal_volume 135
_journal_year 2013
_chemical_formula_sum 'C114.5 H104 Ce Li3 O12 P2'
_chemical_formula_weight 1894.85
_space_group_IT_number 1
_symmetry_cell_setting triclinic
_symmetry_Int_Tables_number 1
_symmetry_space_group_name_Hall 'P 1'
_symmetry_space_group_name_H-M 'P 1'
_atom_sites_solution_hydrogens geom
_atom_sites_solution_primary direct
_audit_creation_method SHELXL-97
_cell_angle_alpha 86.959(6)
_cell_angle_beta 84.638(6)
_cell_angle_gamma 68.076(5)
_cell_formula_units_Z 2
_cell_length_a 14.460(2)
_cell_length_b 14.456(2)
_cell_length_c 25.908(4)
_cell_measurement_temperature 143(1)
_cell_volume 5001.0(13)
_computing_data_collection 'Bruker APEX2'
_computing_data_reduction 'Bruker SAINT'
_computing_structure_refinement 'SHELXL-97 (Sheldrick, 2008)'
_computing_structure_solution 'SHELXS-97 (Sheldrick, 2008)'
_diffrn_ambient_temperature 143(1)
_diffrn_measured_fraction_theta_full 0.977
_diffrn_measured_fraction_theta_max 0.977
_diffrn_measurement_device 'CCD Area Detector'
_diffrn_measurement_device_type 'Bruker APEXII'
_diffrn_measurement_method 'phi and omega scans'
_diffrn_radiation_monochromator graphite
_diffrn_radiation_source 'sealed tube'
_diffrn_radiation_type MoK\a
_diffrn_radiation_wavelength 0.71073
_diffrn_reflns_av_R_equivalents 0.0424
_diffrn_reflns_av_sigmaI/netI 0.0647
_diffrn_reflns_limit_h_max 18
_diffrn_reflns_limit_h_min -18
_diffrn_reflns_limit_k_max 18
_diffrn_reflns_limit_k_min -18
_diffrn_reflns_limit_l_max 33
_diffrn_reflns_limit_l_min -33
_diffrn_reflns_number 150574
_diffrn_reflns_theta_full 27.70
_diffrn_reflns_theta_max 27.70
_diffrn_reflns_theta_min 1.52
_exptl_absorpt_coefficient_mu 0.548
_exptl_absorpt_correction_T_max 0.7456
_exptl_absorpt_correction_T_min 0.6558
_exptl_absorpt_correction_type multi-scan
_exptl_absorpt_process_details '(SADABS; Sheldrick, 2007)'
_exptl_crystal_density_diffrn 1.258
_exptl_crystal_F_000 1968
_exptl_crystal_size_max 0.40
_exptl_crystal_size_mid 0.32
_exptl_crystal_size_min 0.15
_refine_diff_density_max 1.096
_refine_diff_density_min -1.771
_refine_diff_density_rms 0.086
_refine_ls_abs_structure_details 'Flack H D (1983), Acta Cryst. A39, 876-881'
_refine_ls_abs_structure_Flack 0.006(3)
_refine_ls_extinction_method none
_refine_ls_goodness_of_fit_ref 1.081
_refine_ls_hydrogen_treatment constr
_refine_ls_matrix_type full
_refine_ls_number_parameters 2388
_refine_ls_number_reflns 129225
_refine_ls_number_restraints 2514
_refine_ls_restrained_S_all 1.085
_refine_ls_R_factor_all 0.0370
_refine_ls_R_factor_gt 0.0347
_refine_ls_shift/su_max 0.026
_refine_ls_shift/su_mean 0.001
_refine_ls_structure_factor_coef Fsqd
_refine_ls_weighting_details 'calc w=1/[\s^2^(Fo^2^)+(0.0000P)^2^+2.5683P] where P=(Fo^2^+2Fc^2^)/3'
_refine_ls_weighting_scheme calc
_refine_ls_wR_factor_gt 0.0899
_refine_ls_wR_factor_ref 0.0913
_reflns_number_gt 124623
_reflns_number_total 129225
_reflns_threshold_expression >2sigma(I)
_cod_data_source_file ja410688w_si_002_11.cif
_cod_data_source_block UP4384
_cod_original_cell_volume 5001.0(12)
_cod_original_sg_symbol_H-M 'P 1 '
_cod_database_code 4121353

loop_
_symmetry_equiv_pos_as_xyz
'x, y, z'

loop_
_atom_site_label
_atom_site_type_symbol
_atom_site_fract_x
_atom_site_fract_y
_atom_site_fract_z
_atom_site_U_iso_or_equiv
_atom_site_adp_type
_atom_site_occupancy
_atom_site_symmetry_multiplicity
_atom_site_calc_flag
_atom_site_refinement_flags
Ce1 Ce 0.267623(10) 0.405087(10) 0.751511(4) 0.01983(5) Uani 1 1 d U
P1 P 0.63272(8) 0.02669(8) 0.65884(4) 0.0312(2) Uani 1 1 d U
P2 P 0.20382(7) 0.17126(6) 0.79733(3) 0.02447(18) Uani 1 1 d U
O1 O 0.14349(16) 0.42863(17) 0.69019(8) 0.0206(5) Uani 1 1 d U
O2 O 0.36115(17) 0.31511(17) 0.67362(8) 0.0233(5) Uani 1 1 d U
O3 O 0.43586(18) 0.29791(17) 0.76980(8) 0.0244(5) Uani 1 1 d U
O4 O 0.35250(19) 0.5228(2) 0.75353(10) 0.0233(5) Uani 1 1 d U
O5 O 0.26703(19) 0.4448(2) 0.84152(10) 0.0235(5) Uani 1 1 d U
O6 O 0.12351(19) 0.56301(18) 0.76413(9) 0.0264(5) Uani 1 1 d U
O7 O 0.5689(2) 0.1195(2) 0.68858(11) 0.0456(7) Uani 1 1 d U
O8 O 0.3640(2) 0.6246(2) 0.86342(10) 0.0418(6) Uani 1 1 d U
O9 O -0.0812(2) 0.6248(2) 0.70789(13) 0.0475(7) Uani 1 1 d U
O10 O 0.0966(2) 0.6476(2) 0.64640(9) 0.0300(6) Uani 1 1 d U
O11 O 0.2316(2) 0.2589(2) 0.78086(8) 0.0317(5) Uani 1 1 d U
C1 C 0.1373(3) 0.3524(3) 0.66369(13) 0.0226(8) Uani 1 1 d U
C2 C 0.0689(3) 0.3088(3) 0.68353(11) 0.0223(7) Uani 1 1 d U
H2 H 0.0266 0.3352 0.7128 0.030 Uiso 1 1 calc R
C3 C 0.0636(3) 0.2281(3) 0.66055(17) 0.0313(9) Uani 1 1 d U
H3 H 0.0187 0.1996 0.6746 0.042 Uiso 1 1 calc R
C4 C 0.1270(3) 0.1873(3) 0.61483(14) 0.0289(8) Uani 1 1 d U
C5 C 0.1236(4) 0.1037(4) 0.59105(16) 0.0438(10) Uani 1 1 d U
H5 H 0.0786 0.0749 0.6047 0.058 Uiso 1 1 calc R
C6 C 0.1851(4) 0.0643(4) 0.54838(18) 0.0521(13) Uani 1 1 d U
H6 H 0.1814 0.0091 0.5331 0.069 Uiso 1 1 calc R
C7 C 0.2543(4) 0.1056(4) 0.52709(18) 0.0508(12) Uani 1 1 d U
H7 H 0.2980 0.0768 0.4986 0.068 Uiso 1 1 calc R
C8 C 0.2565(3) 0.1907(3) 0.54933(13) 0.0340(9) Uani 1 1 d U
H8 H 0.3002 0.2199 0.5344 0.045 Uiso 1 1 calc R
C9 C 0.1944(3) 0.2331(3) 0.59368(12) 0.0248(7) Uani 1 1 d U
C10 C 0.1988(3) 0.3171(3) 0.61908(17) 0.0201(9) Uani 1 1 d U
C11 C 0.2702(3) 0.3642(3) 0.59772(16) 0.0198(8) Uani 1 1 d U
C12 C 0.2608(3) 0.4138(3) 0.54939(14) 0.0270(8) Uani 1 1 d U
C13 C 0.1754(3) 0.4365(3) 0.52037(13) 0.0330(9) Uani 1 1 d U
H13 H 0.1246 0.4149 0.5332 0.044 Uiso 1 1 calc R
C14 C 0.1659(4) 0.4886(4) 0.47464(16) 0.0480(11) Uani 1 1 d U
H14 H 0.1115 0.4974 0.4558 0.064 Uiso 1 1 calc R
C15 C 0.2359(4) 0.5286(4) 0.45573(15) 0.0512(12) Uani 1 1 d U
H15 H 0.2260 0.5681 0.4257 0.068 Uiso 1 1 calc R
C16 C 0.3184(4) 0.5099(3) 0.48095(14) 0.0447(11) Uani 1 1 d U
H16 H 0.3666 0.5346 0.4673 0.059 Uiso 1 1 calc R
C17 C 0.3330(3) 0.4552(3) 0.52636(18) 0.0301(10) Uani 1 1 d U
C18 C 0.4190(3) 0.4358(3) 0.55660(14) 0.0324(9) Uani 1 1 d U
H18 H 0.4702 0.4566 0.5434 0.043 Uiso 1 1 calc R
C19 C 0.4257(3) 0.3898(3) 0.60205(14) 0.0301(8) Uani 1 1 d U
H19 H 0.4816 0.3802 0.6198 0.040 Uiso 1 1 calc R
C20 C 0.3525(3) 0.3537(3) 0.62565(11) 0.0247(7) Uani 1 1 d U
C21 C 0.4815(2) 0.3201(3) 0.80684(12) 0.0237(7) Uani 1 1 d U
C22 C 0.4823(3) 0.2703(3) 0.85691(14) 0.0293(9) Uani 1 1 d U
H22 H 0.4519 0.2237 0.8622 0.039 Uiso 1 1 calc R
C23 C 0.5275(3) 0.2913(3) 0.89661(12) 0.0363(9) Uani 1 1 d U
H23 H 0.5281 0.2585 0.9285 0.048 Uiso 1 1 calc R
C24 C 0.5730(3) 0.3621(3) 0.88941(13) 0.0323(8) Uani 1 1 d U
C25 C 0.6178(3) 0.3860(4) 0.93122(14) 0.0449(11) Uani 1 1 d U
H25 H 0.6164 0.3540 0.9632 0.060 Uiso 1 1 calc R
C26 C 0.6612(3) 0.4529(4) 0.92559(14) 0.0485(11) Uani 1 1 d U
H26 H 0.6923 0.4649 0.9529 0.064 Uiso 1 1 calc R
C27 C 0.6599(3) 0.5052(4) 0.87825(17) 0.0467(11) Uani 1 1 d U
H27 H 0.6875 0.5541 0.8749 0.062 Uiso 1 1 calc R
C28 C 0.6184(3) 0.4851(3) 0.83708(14) 0.0319(9) Uani 1 1 d U
H28 H 0.6213 0.5184 0.8056 0.042 Uiso 1 1 calc R
C29 C 0.5709(2) 0.4144(3) 0.84133(13) 0.0274(7) Uani 1 1 d U
C30 C 0.5277(3) 0.3895(3) 0.79932(11) 0.0212(7) Uani 1 1 d U
C31 C 0.5296(2) 0.4388(2) 0.74672(12) 0.0208(6) Uani 1 1 d U
C32 C 0.6218(3) 0.4166(3) 0.71590(12) 0.0244(7) Uani 1 1 d U
C33 C 0.7136(3) 0.3415(3) 0.73040(15) 0.0346(8) Uani 1 1 d U
H33 H 0.7144 0.3062 0.7615 0.046 Uiso 1 1 calc R
C34 C 0.7976(3) 0.3217(3) 0.69984(16) 0.0411(9) Uani 1 1 d U
H34 H 0.8565 0.2738 0.7105 0.055 Uiso 1 1 calc R
C35 C 0.7999(3) 0.3716(4) 0.65163(16) 0.0444(11) Uani 1 1 d U
H35 H 0.8591 0.3553 0.6305 0.059 Uiso 1 1 calc R
C36 C 0.7156(3) 0.4428(4) 0.63665(15) 0.0427(10) Uani 1 1 d U
H36 H 0.7178 0.4762 0.6052 0.057 Uiso 1 1 calc R
C37 C 0.6246(3) 0.4682(3) 0.66681(13) 0.0287(8) Uani 1 1 d U
C38 C 0.5364(3) 0.5418(3) 0.65254(12) 0.0328(8) Uani 1 1 d U
H38 H 0.5378 0.5801 0.6227 0.044 Uiso 1 1 calc R
C39 C 0.4469(4) 0.5594(4) 0.6816(2) 0.0363(12) Uani 1 1 d U
H39 H 0.3886 0.6069 0.6700 0.048 Uiso 1 1 calc R
C40 C 0.4421(3) 0.5063(3) 0.72899(12) 0.0200(6) Uani 1 1 d U
C41 C 0.1889(3) 0.4524(3) 0.87382(12) 0.0209(7) Uani 1 1 d U
C42 C 0.1910(4) 0.3675(3) 0.90620(17) 0.0377(10) Uani 1 1 d U
H42 H 0.2478 0.3092 0.9048 0.050 Uiso 1 1 calc R
C43 C 0.1096(4) 0.3727(3) 0.93880(14) 0.0422(10) Uani 1 1 d U
H43 H 0.1134 0.3186 0.9607 0.056 Uiso 1 1 calc R
C44 C 0.0225(4) 0.4546(3) 0.94053(14) 0.0402(9) Uani 1 1 d U
C45 C -0.0648(4) 0.4602(4) 0.97383(16) 0.0521(11) Uani 1 1 d U
H45 H -0.0621 0.4057 0.9952 0.069 Uiso 1 1 calc R
C46 C -0.1491(3) 0.5400(4) 0.97527(16) 0.0535(11) Uani 1 1 d U
H46 H -0.2046 0.5396 0.9965 0.071 Uiso 1 1 calc R
C47 C -0.1543(3) 0.6237(4) 0.94515(15) 0.0504(10) Uani 1 1 d U
H47 H -0.2130 0.6799 0.9468 0.067 Uiso 1 1 calc R
C48 C -0.0736(3) 0.6241(3) 0.91298(14) 0.0376(8) Uani 1 1 d U
H48 H -0.0787 0.6806 0.8927 0.050 Uiso 1 1 calc R
C49 C 0.0172(3) 0.5406(3) 0.90988(13) 0.0298(7) Uani 1 1 d U
C50 C 0.1042(3) 0.5382(2) 0.87747(12) 0.0240(6) Uani 1 1 d U
C51 C 0.1037(3) 0.6306(3) 0.84890(14) 0.0238(8) Uani 1 1 d U
C52 C 0.0977(3) 0.7173(3) 0.87677(13) 0.0266(7) Uani 1 1 d U
C53 C 0.1037(3) 0.7107(3) 0.93234(12) 0.0378(8) Uani 1 1 d U
H53 H 0.1108 0.6513 0.9503 0.050 Uiso 1 1 calc R
C54 C 0.0988(3) 0.7930(3) 0.95827(13) 0.0463(10) Uani 1 1 d U
H54 H 0.1041 0.7878 0.9939 0.062 Uiso 1 1 calc R
C55 C 0.0860(3) 0.8848(3) 0.93289(14) 0.0498(10) Uani 1 1 d U
H55 H 0.0805 0.9402 0.9515 0.066 Uiso 1 1 calc R
C56 C 0.0816(3) 0.8909(3) 0.88063(15) 0.0432(9) Uani 1 1 d U
H56 H 0.0729 0.9513 0.8634 0.057 Uiso 1 1 calc R
C57 C 0.0900(3) 0.8077(3) 0.85189(12) 0.0330(8) Uani 1 1 d U
C58 C 0.0920(3) 0.8122(3) 0.79666(15) 0.0371(9) Uani 1 1 d U
H58 H 0.0849 0.8720 0.7791 0.049 Uiso 1 1 calc R
C59 C 0.1040(3) 0.7306(3) 0.76947(12) 0.0312(8) Uani 1 1 d U
H59 H 0.1075 0.7348 0.7334 0.041 Uiso 1 1 calc R
C60 C 0.1116(3) 0.6376(3) 0.79478(13) 0.0260(7) Uani 1 1 d U
C61 C 0.6192(3) 0.0433(3) 0.59062(16) 0.0350(9) Uani 1 1 d U
C62 C 0.5367(3) 0.1173(4) 0.57285(19) 0.0424(11) Uani 1 1 d U
H62 H 0.4871 0.1565 0.5966 0.056 Uiso 1 1 calc R
C63 C 0.5254(4) 0.1349(5) 0.52026(19) 0.0579(14) Uani 1 1 d U
H63 H 0.4696 0.1862 0.5087 0.077 Uiso 1 1 calc R
C64 C 0.5988(4) 0.0749(4) 0.48509(19) 0.0560(13) Uani 1 1 d U
H64 H 0.5909 0.0845 0.4497 0.074 Uiso 1 1 calc R
C65 C 0.6826(4) 0.0018(4) 0.50206(17) 0.0448(11) Uani 1 1 d U
H65 H 0.7322 -0.0361 0.4779 0.060 Uiso 1 1 calc R
C66 C 0.6952(3) -0.0167(3) 0.55398(16) 0.0379(9) Uani 1 1 d U
H66 H 0.7520 -0.0672 0.5651 0.050 Uiso 1 1 calc R
C67 C 0.6036(3) -0.0788(3) 0.68080(15) 0.0361(8) Uani 1 1 d U
C68 C 0.5713(5) -0.0851(4) 0.73221(18) 0.0642(14) Uani 1 1 d U
H68 H 0.5630 -0.0338 0.7545 0.085 Uiso 1 1 calc R
C69 C 0.5501(5) -0.1723(5) 0.7514(2) 0.0751(17) Uani 1 1 d U
H69 H 0.5293 -0.1787 0.7860 0.100 Uiso 1 1 calc R
C70 C 0.5622(5) -0.2445(5) 0.7163(3) 0.0789(17) Uani 1 1 d U
H70 H 0.5454 -0.2986 0.7279 0.105 Uiso 1 1 calc R
C71 C 0.5964(4) -0.2427(4) 0.6668(2) 0.0540(13) Uani 1 1 d U
H71 H 0.6082 -0.2960 0.6452 0.072 Uiso 1 1 calc R
C72 C 0.6137(3) -0.1579(4) 0.64878(17) 0.0445(10) Uani 1 1 d U
H72 H 0.6331 -0.1534 0.6138 0.059 Uiso 1 1 calc R
C73 C 0.7634(3) -0.0043(3) 0.66818(16) 0.0279(8) Uani 1 1 d U
C74 C 0.7975(4) 0.0721(4) 0.6709(2) 0.0577(14) Uani 1 1 d U
H74 H 0.7535 0.1383 0.6715 0.077 Uiso 1 1 calc R
C75 C 0.8961(4) 0.0483(4) 0.6725(3) 0.0672(16) Uani 1 1 d U
H75 H 0.9204 0.0996 0.6690 0.089 Uiso 1 1 calc R
C76 C 0.9625(4) -0.0459(5) 0.6790(2) 0.0566(13) Uani 1 1 d U
H76 H 1.0284 -0.0584 0.6852 0.075 Uiso 1 1 calc R
C77 C 0.9284(4) -0.1221(4) 0.6761(2) 0.0609(16) Uani 1 1 d U
H77 H 0.9714 -0.1883 0.6788 0.081 Uiso 1 1 calc R
C78 C 0.8312(4) -0.0986(4) 0.6691(2) 0.0496(13) Uani 1 1 d U
H78 H 0.8094 -0.1504 0.6647 0.066 Uiso 1 1 calc R
C79 C 0.3704(5) 0.7146(4) 0.8408(2) 0.0675(15) Uani 1 1 d U
H79a H 0.3081 0.7552 0.8264 0.090 Uiso 1 1 calc R
H79b H 0.4239 0.6996 0.8133 0.090 Uiso 1 1 calc R
C80 C 0.3903(10) 0.7665(7) 0.8824(4) 0.168(4) Uani 1 1 d U
H80a H 0.4490 0.7823 0.8720 0.223 Uiso 1 1 calc R
H80b H 0.3341 0.8286 0.8889 0.223 Uiso 1 1 calc R
C81 C 0.4054(7) 0.7107(6) 0.9260(3) 0.120(3) Uani 1 1 d U
H81a H 0.3625 0.7482 0.9548 0.160 Uiso 1 1 calc R
H81b H 0.4744 0.6904 0.9342 0.160 Uiso 1 1 calc R
C82 C 0.3814(4) 0.6226(4) 0.91671(16) 0.0553(12) Uani 1 1 d U
H82a H 0.4366 0.5620 0.9250 0.074 Uiso 1 1 calc R
H82b H 0.3224 0.6244 0.9384 0.074 Uiso 1 1 calc R
C83 C -0.1290(5) 0.6714(5) 0.7553(3) 0.090(2) Uani 1 1 d U
H83a H -0.0802 0.6796 0.7760 0.120 Uiso 1 1 calc R
H83b H -0.1787 0.7368 0.7483 0.120 Uiso 1 1 calc R
C84 C -0.1746(8) 0.6120(6) 0.7819(2) 0.122(3) Uani 1 1 d U
H84a H -0.2391 0.6528 0.7984 0.162 Uiso 1 1 calc R
H84b H -0.1332 0.5718 0.8084 0.162 Uiso 1 1 calc R
C85 C -0.1871(5) 0.5461(5) 0.74178(19) 0.0776(19) Uani 1 1 d U
H85a H -0.1553 0.4762 0.7512 0.103 Uiso 1 1 calc R
H85b H -0.2574 0.5607 0.7381 0.103 Uiso 1 1 calc R
C86 C -0.1376(3) 0.5706(4) 0.69304(17) 0.0462(10) Uani 1 1 d U
H86a H -0.0943 0.5102 0.6756 0.061 Uiso 1 1 calc R
H86b H -0.1870 0.6105 0.6698 0.061 Uiso 1 1 calc R
C87 C 0.2025(3) 0.6321(3) 0.63736(16) 0.0390(10) Uani 1 1 d U
H87a H 0.2406 0.5672 0.6226 0.052 Uiso 1 1 calc R
H87b H 0.2301 0.6377 0.6692 0.052 Uiso 1 1 calc R
C88 C 0.2017(4) 0.7135(4) 0.6001(2) 0.0665(15) Uani 1 1 d U
H88a H 0.2647 0.6961 0.5791 0.088 Uiso 1 1 calc R
H88b H 0.1887 0.7751 0.6178 0.088 Uiso 1 1 calc R
C89 C 0.1128(5) 0.7229(5) 0.5659(2) 0.091(2) Uani 1 1 d U
H89a H 0.0700 0.7922 0.5610 0.121 Uiso 1 1 calc R
H89b H 0.1383 0.6933 0.5323 0.121 Uiso 1 1 calc R
C90 C 0.0583(4) 0.6677(5) 0.59645(16) 0.0597(14) Uani 1 1 d U
H90a H -0.0128 0.7073 0.5996 0.079 Uiso 1 1 calc R
H90b H 0.0685 0.6059 0.5797 0.079 Uiso 1 1 calc R
C91 C 0.0712(3) 0.2084(3) 0.80910(19) 0.0320(10) Uani 1 1 d U
C92 C 0.0204(3) 0.3014(3) 0.83324(13) 0.0368(9) Uani 1 1 d U
H92 H 0.0547 0.3417 0.8405 0.049 Uiso 1 1 calc R
C93 C -0.0830(3) 0.3314(4) 0.84594(15) 0.0491(10) Uani 1 1 d U
H93 H -0.1176 0.3929 0.8612 0.065 Uiso 1 1 calc R
C94 C -0.1345(4) 0.2713(4) 0.83615(16) 0.0518(12) Uani 1 1 d U
H94 H -0.2025 0.2910 0.8460 0.069 Uiso 1 1 calc R
C95 C -0.0843(4) 0.1824(4) 0.81185(17) 0.0522(11) Uani 1 1 d U
H95 H -0.1196 0.1435 0.8039 0.069 Uiso 1 1 calc R
C96 C 0.0185(4) 0.1491(4) 0.7988(2) 0.0411(12) Uani 1 1 d U
H96 H 0.0517 0.0875 0.7834 0.055 Uiso 1 1 calc R
C97 C 0.2506(3) 0.0745(3) 0.75093(13) 0.0292(8) Uani 1 1 d U
C98 C 0.2485(4) -0.0200(3) 0.76209(15) 0.0401(9) Uani 1 1 d U
H98 H 0.2233 -0.0339 0.7947 0.053 Uiso 1 1 calc R
C99 C 0.2842(4) -0.0949(3) 0.72435(18) 0.0502(12) Uani 1 1 d U
H99 H 0.2808 -0.1573 0.7315 0.067 Uiso 1 1 calc R
C100 C 0.3240(4) -0.0738(4) 0.67671(19) 0.0560(12) Uani 1 1 d U
H100 H 0.3468 -0.1227 0.6516 0.074 Uiso 1 1 calc R
C101 C 0.3310(4) 0.0177(4) 0.66529(17) 0.0460(11) Uani 1 1 d U
H101 H 0.3606 0.0294 0.6335 0.061 Uiso 1 1 calc R
C102 C 0.2929(3) 0.0929(3) 0.70224(14) 0.0353(9) Uani 1 1 d U
H102 H 0.2956 0.1554 0.6945 0.047 Uiso 1 1 calc R
C103 C 0.2556(3) 0.1146(3) 0.85622(13) 0.0291(7) Uani 1 1 d U
C104 C 0.1980(3) 0.1083(3) 0.90207(13) 0.0409(9) Uani 1 1 d U
H104 H 0.1287 0.1320 0.9023 0.054 Uiso 1 1 calc R
C105 C 0.2424(4) 0.0679(3) 0.94607(14) 0.0511(10) Uani 1 1 d U
H105 H 0.2034 0.0652 0.9763 0.068 Uiso 1 1 calc R
C106 C 0.3461(4) 0.0305(4) 0.94628(15) 0.0550(11) Uani 1 1 d U
H106 H 0.3758 0.0002 0.9762 0.073 Uiso 1 1 calc R
C107 C 0.4034(4) 0.0378(3) 0.90377(16) 0.0506(10) Uani 1 1 d U
H107 H 0.4723 0.0166 0.9052 0.067 Uiso 1 1 calc R
C108 C 0.3603(3) 0.0772(3) 0.85675(15) 0.0421(9) Uani 1 1 d U
H108 H 0.4005 0.0784 0.8267 0.056 Uiso 1 1 calc R
Li1 Li 0.4756(5) 0.2387(5) 0.7080(2) 0.0332(14) Uani 1 1 d U
Li2 Li 0.3279(6) 0.5376(6) 0.8271(3) 0.0461(17) Uani 1 1 d U
Li3 Li 0.0647(5) 0.5611(4) 0.7026(2) 0.0266(11) Uani 1 1 d U
Ce1' Ce 0.625399(11) 0.699365(11) 0.249997(5) 0.02524(6) Uani 1 1 d U
P1' P 0.99498(9) 0.34829(9) 0.34026(4) 0.0406(3) Uani 1 1 d U
P2' P 0.86413(7) 0.75779(8) 0.20397(3) 0.0325(2) Uani 1 1 d U
O1' O 0.59787(19) 0.83118(19) 0.31142(8) 0.0282(6) Uani 1 1 d U
O2' O 0.70793(18) 0.61376(18) 0.32809(8) 0.0278(6) Uani 1 1 d U
O3' O 0.7346(2) 0.5274(2) 0.23163(9) 0.0355(6) Uani 1 1 d U
O4' O 0.5044(2) 0.6168(2) 0.24922(11) 0.0310(6) Uani 1 1 d U
O5' O 0.5925(2) 0.6873(2) 0.16101(10) 0.0319(6) Uani 1 1 d U
O6' O 0.47792(18) 0.84386(18) 0.23511(8) 0.0219(5) Uani 1 1 d U
O7' O 0.9078(3) 0.4093(2) 0.31227(13) 0.0572(9) Uani 1 1 d U
O8' O 0.4108(2) 0.6023(3) 0.13719(9) 0.0435(6) Uani 1 1 d U
O9' O 0.4047(3) 1.0544(2) 0.29181(15) 0.0652(10) Uani 1 1 d U
O10' O 0.3748(2) 0.8831(2) 0.35511(10) 0.0381(6) Uani 1 1 d U
O11' O 0.77428(19) 0.7331(2) 0.22166(8) 0.0328(6) Uani 1 1 d U
C1' C 0.6665(3) 0.8384(3) 0.33669(12) 0.0240(8) Uani 1 1 d U
C2' C 0.7175(4) 0.9048(3) 0.31765(14) 0.0313(8) Uani 1 1 d U
H2' H 0.6967 0.9432 0.2879 0.042 Uiso 1 1 calc R
C3' C 0.7928(4) 0.9132(3) 0.34078(16) 0.0299(9) Uani 1 1 d U
H3' H 0.8227 0.9565 0.3265 0.040 Uiso 1 1 calc R
C4' C 0.8279(3) 0.8586(3) 0.38595(14) 0.0302(8) Uani 1 1 d U
C5' C 0.9117(4) 0.8625(4) 0.40994(15) 0.0406(10) Uani 1 1 d U
H5' H 0.9434 0.9045 0.3959 0.054 Uiso 1 1 calc R
C6' C 0.9451(4) 0.8068(4) 0.45220(17) 0.0551(13) Uani 1 1 d U
H6' H 0.9994 0.8103 0.4675 0.073 Uiso 1 1 calc R
C7' C 0.8974(4) 0.7434(4) 0.47309(17) 0.0467(11) Uani 1 1 d U
H7' H 0.9204 0.7052 0.5026 0.062 Uiso 1 1 calc R
C8' C 0.8201(3) 0.7361(3) 0.45203(14) 0.0376(9) Uani 1 1 d U
H8' H 0.7906 0.6929 0.4670 0.050 Uiso 1 1 calc R
C9' C 0.7811(3) 0.7936(3) 0.40660(12) 0.0294(8) Uani 1 1 d U
C10' C 0.6991(3) 0.7848(3) 0.38275(18) 0.0255(10) Uani 1 1 d U
C11' C 0.6535(3) 0.7129(3) 0.40327(15) 0.0265(8) Uani 1 1 d U
C12' C 0.5913(3) 0.7326(4) 0.45264(14) 0.0301(8) Uani 1 1 d U
C13' C 0.5703(3) 0.8229(3) 0.47938(13) 0.0379(10) Uani 1 1 d U
H13' H 0.5979 0.8689 0.4662 0.050 Uiso 1 1 calc R
C14' C 0.5090(4) 0.8419(4) 0.52471(14) 0.0469(11) Uani 1 1 d U
H14' H 0.4920 0.9027 0.5409 0.062 Uiso 1 1 calc R
C15' C 0.4718(4) 0.7701(4) 0.54683(16) 0.0571(13) Uani 1 1 d U
H15' H 0.4351 0.7811 0.5789 0.076 Uiso 1 1 calc R
C16' C 0.4904(4) 0.6822(4) 0.52035(14) 0.0507(13) Uani 1 1 d U
H16' H 0.4633 0.6363 0.5341 0.067 Uiso 1 1 calc R
C17' C 0.5513(3) 0.6625(4) 0.47183(18) 0.0341(11) Uani 1 1 d U
C18' C 0.5719(3) 0.5740(3) 0.44623(14) 0.0365(10) Uani 1 1 d U
H18' H 0.5492 0.5257 0.4613 0.049 Uiso 1 1 calc R
C19' C 0.6261(3) 0.5574(3) 0.39822(14) 0.0302(8) Uani 1 1 d U
H19' H 0.6396 0.4981 0.3812 0.040 Uiso 1 1 calc R
C20' C 0.6615(3) 0.6313(3) 0.37481(12) 0.0215(7) Uani 1 1 d U
C21' C 0.7175(3) 0.4767(3) 0.19460(12) 0.0281(8) Uani 1 1 d U
C22' C 0.7747(3) 0.4640(3) 0.14789(16) 0.0328(9) Uani 1 1 d U
H22' H 0.8257 0.4889 0.1438 0.044 Uiso 1 1 calc R
C23' C 0.7595(3) 0.4170(3) 0.10806(14) 0.0347(8) Uani 1 1 d U
H23' H 0.8002 0.4104 0.0774 0.046 Uiso 1 1 calc R
C24' C 0.6830(3) 0.3769(3) 0.11152(12) 0.0298(8) Uani 1 1 d U
C25' C 0.6643(3) 0.3273(3) 0.07088(13) 0.0370(9) Uani 1 1 d U
H25' H 0.7036 0.3194 0.0397 0.049 Uiso 1 1 calc R
C26' C 0.5887(3) 0.2903(3) 0.07630(14) 0.0401(9) Uani 1 1 d U
H26' H 0.5767 0.2584 0.0489 0.053 Uiso 1 1 calc R
C27' C 0.5297(3) 0.3012(3) 0.12386(13) 0.0378(9) Uani 1 1 d U
H27' H 0.4785 0.2766 0.1278 0.050 Uiso 1 1 calc R
C28' C 0.5480(3) 0.3483(3) 0.16444(14) 0.0371(10) Uani 1 1 d U
H28' H 0.5074 0.3563 0.1952 0.049 Uiso 1 1 calc R
C29' C 0.6258(3) 0.3845(3) 0.16079(11) 0.0276(8) Uani 1 1 d U
C30' C 0.6438(3) 0.4349(3) 0.20254(13) 0.0299(8) Uani 1 1 d U
C31' C 0.5867(3) 0.4408(3) 0.25418(12) 0.0318(8) Uani 1 1 d U
C32' C 0.6085(3) 0.3520(3) 0.28542(13) 0.0371(9) Uani 1 1 d U
C33' C 0.6832(4) 0.2604(3) 0.26932(13) 0.0405(10) Uani 1 1 d U
H33' H 0.7195 0.2578 0.2375 0.054 Uiso 1 1 calc R
C34' C 0.7036(4) 0.1741(4) 0.29996(15) 0.0593(14) Uani 1 1 d U
H34' H 0.7525 0.1145 0.2884 0.079 Uiso 1 1 calc R
C35' C 0.6499(5) 0.1774(4) 0.34848(17) 0.0608(15) Uani 1 1 d U
H35' H 0.6639 0.1199 0.3691 0.081 Uiso 1 1 calc R
C36' C 0.5780(4) 0.2635(4) 0.36524(16) 0.0496(12) Uani 1 1 d U
H36' H 0.5443 0.2649 0.3977 0.066 Uiso 1 1 calc R
C37' C 0.5529(4) 0.3531(3) 0.33372(15) 0.0385(9) Uani 1 1 d U
C38' C 0.4766(3) 0.4437(3) 0.35018(14) 0.0357(9) Uani 1 1 d U
H38' H 0.4387 0.4455 0.3814 0.047 Uiso 1 1 calc R
C39' C 0.4588(3) 0.5271(3) 0.32079(18) 0.0313(11) Uani 1 1 d U
H39' H 0.4062 0.5849 0.3316 0.042 Uiso 1 1 calc R
C40' C 0.5176(3) 0.5306(3) 0.27365(13) 0.0326(8) Uani 1 1 d U
C41' C 0.5912(3) 0.7620(4) 0.12667(10) 0.0360(8) Uani 1 1 d U
C42' C 0.6808(4) 0.7443(4) 0.09365(19) 0.0513(13) Uani 1 1 d U
H42' H 0.7349 0.6843 0.0959 0.068 Uiso 1 1 calc R
C43' C 0.6856(4) 0.8180(4) 0.05825(15) 0.0656(15) Uani 1 1 d U
H43' H 0.7425 0.8058 0.0356 0.087 Uiso 1 1 calc R
C44' C 0.6064(4) 0.9109(5) 0.05575(14) 0.0568(13) Uani 1 1 d U
C45' C 0.6132(6) 0.9877(5) 0.02176(18) 0.0836(17) Uani 1 1 d U
H45' H 0.6710 0.9770 0.0000 0.111 Uiso 1 1 calc R
C46' C 0.5353(7) 1.0785(6) 0.0204(2) 0.102(2) Uani 1 1 d U
H46' H 0.5390 1.1279 -0.0033 0.136 Uiso 1 1 calc R
C47' C 0.4485(6) 1.0965(5) 0.0559(2) 0.0814(17) Uani 1 1 d U
H47' H 0.3978 1.1593 0.0569 0.108 Uiso 1 1 calc R
C48' C 0.4395(5) 1.0225(4) 0.08813(18) 0.0606(13) Uani 1 1 d U
H48' H 0.3815 1.0350 0.1099 0.081 Uiso 1 1 calc R
C49' C 0.5171(4) 0.9262(4) 0.08929(15) 0.0483(10) Uani 1 1 d U
C50' C 0.5097(3) 0.8481(3) 0.12325(13) 0.0337(8) Uani 1 1 d U
C51' C 0.4125(4) 0.8566(3) 0.15235(15) 0.0336(9) Uani 1 1 d U
C52' C 0.3282(3) 0.8692(3) 0.12386(13) 0.0326(8) Uani 1 1 d U
C53' C 0.3338(3) 0.8637(3) 0.06949(12) 0.0338(8) Uani 1 1 d U
H53' H 0.3955 0.8509 0.0510 0.045 Uiso 1 1 calc R
C54' C 0.2530(3) 0.8763(3) 0.04253(13) 0.0431(9) Uani 1 1 d U
H54' H 0.2608 0.8714 0.0066 0.057 Uiso 1 1 calc R
C55' C 0.1583(3) 0.8968(3) 0.06886(15) 0.0474(10) Uani 1 1 d U
H55' H 0.1025 0.9089 0.0505 0.063 Uiso 1 1 calc R
C56' C 0.1493(3) 0.8987(3) 0.12253(15) 0.0480(11) Uani 1 1 d U
H56' H 0.0872 0.9097 0.1402 0.064 Uiso 1 1 calc R
C57' C 0.2326(3) 0.8841(3) 0.15083(14) 0.0396(9) Uani 1 1 d U
C58' C 0.2253(3) 0.8833(4) 0.20531(14) 0.0454(11) Uani 1 1 d U
H58' H 0.1639 0.8938 0.2236 0.060 Uiso 1 1 calc R
C59' C 0.3062(3) 0.8676(3) 0.23122(14) 0.0438(10) Uani 1 1 d U
H59' H 0.2993 0.8645 0.2673 0.058 Uiso 1 1 calc R
C60' C 0.4013(3) 0.8554(3) 0.20665(13) 0.0322(8) Uani 1 1 d U
C61' C 0.9698(3) 0.3675(3) 0.40986(17) 0.0335(9) Uani 1 1 d U
C62' C 0.8925(4) 0.4555(4) 0.42567(19) 0.0458(12) Uani 1 1 d U
H62' H 0.8572 0.5026 0.4017 0.061 Uiso 1 1 calc R
C63' C 0.8703(4) 0.4700(4) 0.4785(2) 0.0619(15) Uani 1 1 d U
H63' H 0.8177 0.5269 0.4903 0.082 Uiso 1 1 calc R
C64' C 0.9244(5) 0.4020(4) 0.51389(18) 0.0560(13) Uani 1 1 d U
H64' H 0.9089 0.4138 0.5492 0.074 Uiso 1 1 calc R
C65' C 1.0007(4) 0.3170(4) 0.49749(18) 0.0491(11) Uani 1 1 d U
H65' H 1.0386 0.2717 0.5214 0.065 Uiso 1 1 calc R
C66' C 1.0212(4) 0.2991(4) 0.44519(17) 0.0473(11) Uani 1 1 d U
H66' H 1.0707 0.2396 0.4339 0.063 Uiso 1 1 calc R
C67' C 1.1047(4) 0.3767(4) 0.31897(17) 0.0472(10) Uani 1 1 d U
C68' C 1.1118(5) 0.4060(4) 0.2681(2) 0.0715(16) Uani 1 1 d U
H68' H 1.0626 0.4101 0.2464 0.095 Uiso 1 1 calc R
C69' C 1.1934(7) 0.4293(6) 0.2495(2) 0.099(2) Uani 1 1 d U
H69' H 1.1965 0.4533 0.2156 0.131 Uiso 1 1 calc R
C70' C 1.2716(6) 0.4176(5) 0.2805(2) 0.0789(19) Uani 1 1 d U
H70' H 1.3289 0.4283 0.2672 0.105 Uiso 1 1 calc R
C71' C 1.2599(5) 0.3895(4) 0.3314(2) 0.0614(13) Uani 1 1 d U
H71' H 1.3086 0.3853 0.3534 0.082 Uiso 1 1 calc R
C72' C 1.1779(4) 0.3671(4) 0.35117(17) 0.0467(11) Uani 1 1 d U
H72' H 1.1727 0.3461 0.3855 0.062 Uiso 1 1 calc R
C73' C 1.0268(4) 0.2190(4) 0.3313(2) 0.0467(12) Uani 1 1 d U
C74' C 0.9509(4) 0.1830(5) 0.3254(3) 0.085(2) Uani 1 1 d U
H74' H 0.8848 0.2275 0.3290 0.112 Uiso 1 1 calc R
C75' C 0.9692(6) 0.0846(6) 0.3145(3) 0.081(2) Uani 1 1 d U
H75' H 0.9197 0.0648 0.3040 0.108 Uiso 1 1 calc R
C76' C 1.0678(5) 0.0161(4) 0.3201(2) 0.0565(13) Uani 1 1 d U
H76' H 1.0822 -0.0521 0.3188 0.075 Uiso 1 1 calc R
C77' C 1.1372(5) 0.0481(4) 0.3270(2) 0.0644(15) Uani 1 1 d U
H77' H 1.2015 0.0011 0.3293 0.086 Uiso 1 1 calc R
C78' C 1.1233(4) 0.1480(4) 0.3312(2) 0.0504(13) Uani 1 1 d U
H78' H 1.1775 0.1669 0.3339 0.067 Uiso 1 1 calc R
C79' C 0.3178(4) 0.6025(5) 0.1594(2) 0.0683(15) Uani 1 1 d U
H79a' H 0.2785 0.6666 0.1747 0.091 Uiso 1 1 calc R
H79b' H 0.3276 0.5511 0.1862 0.091 Uiso 1 1 calc R
C80' C 0.2665(7) 0.5830(9) 0.1167(4) 0.145(3) Uani 1 1 d U
H80a' H 0.2571 0.5203 0.1232 0.193 Uiso 1 1 calc R
H80b' H 0.2014 0.6357 0.1146 0.193 Uiso 1 1 calc R
C81' C 0.3253(6) 0.5790(6) 0.0704(3) 0.117(3) Uani 1 1 d U
H81a' H 0.2910 0.6349 0.0480 0.155 Uiso 1 1 calc R
H81b' H 0.3362 0.5180 0.0527 0.155 Uiso 1 1 calc R
C82' C 0.4255(4) 0.5826(4) 0.08151(16) 0.0596(12) Uani 1 1 d U
H82a' H 0.4799 0.5197 0.0739 0.079 Uiso 1 1 calc R
H82b' H 0.4389 0.6357 0.0617 0.079 Uiso 1 1 calc R
C83' C 0.3686(7) 1.0936(6) 0.2426(3) 0.138(4) Uani 1 1 d U
H83a' H 0.3766 1.0393 0.2200 0.184 Uiso 1 1 calc R
H83b' H 0.2980 1.1347 0.2471 0.184 Uiso 1 1 calc R
C84' C 0.4190(8) 1.1475(8) 0.2214(3) 0.139(4) Uani 1 1 d U
H84a' H 0.3727 1.2132 0.2122 0.185 Uiso 1 1 calc R
H84b' H 0.4570 1.1161 0.1900 0.185 Uiso 1 1 calc R
C85' C 0.4891(6) 1.1573(6) 0.2583(3) 0.094(2) Uani 1 1 d U
H85a' H 0.5584 1.1203 0.2467 0.125 Uiso 1 1 calc R
H85b' H 0.4795 1.2266 0.2628 0.125 Uiso 1 1 calc R
C86' C 0.4585(5) 1.1131(4) 0.3067(2) 0.0650(15) Uani 1 1 d U
H86a' H 0.5168 1.0715 0.3242 0.087 Uiso 1 1 calc R
H86b' H 0.4162 1.1651 0.3300 0.087 Uiso 1 1 calc R
C87' C 0.3857(3) 0.7821(3) 0.36476(15) 0.0384(9) Uani 1 1 d U
H87a' H 0.4502 0.7439 0.3776 0.051 Uiso 1 1 calc R
H87b' H 0.3796 0.7517 0.3334 0.051 Uiso 1 1 calc R
C88' C 0.3012(5) 0.7862(5) 0.4055(2) 0.0755(16) Uani 1 1 d U
H88a' H 0.2414 0.7914 0.3895 0.100 Uiso 1 1 calc R
H88b' H 0.3207 0.7276 0.4282 0.100 Uiso 1 1 calc R
C89' C 0.2849(6) 0.8759(5) 0.43405(19) 0.090(2) Uani 1 1 d U
H89a' H 0.3070 0.8584 0.4687 0.120 Uiso 1 1 calc R
H89b' H 0.2144 0.9178 0.4369 0.120 Uiso 1 1 calc R
C90' C 0.3447(4) 0.9304(4) 0.40421(19) 0.0618(14) Uani 1 1 d U
H90a' H 0.3041 1.0005 0.3999 0.082 Uiso 1 1 calc R
H90b' H 0.4026 0.9246 0.4222 0.082 Uiso 1 1 calc R
C91' C 0.8263(4) 0.8897(4) 0.18914(18) 0.0363(12) Uani 1 1 d U
C92' C 0.7381(4) 0.9358(4) 0.16537(15) 0.0519(11) Uani 1 1 d U
H92' H 0.7002 0.8984 0.1593 0.069 Uiso 1 1 calc R
C93' C 0.7050(4) 1.0335(4) 0.15065(16) 0.0514(11) Uani 1 1 d U
H93' H 0.6459 1.0623 0.1344 0.068 Uiso 1 1 calc R
C94' C 0.7591(4) 1.0880(4) 0.15990(17) 0.0542(11) Uani 1 1 d U
H94' H 0.7370 1.1547 0.1493 0.072 Uiso 1 1 calc R
C95' C 0.8475(4) 1.0475(4) 0.18487(15) 0.0508(10) Uani 1 1 d U
H95' H 0.8834 1.0866 0.1915 0.068 Uiso 1 1 calc R
C96' C 0.8803(4) 0.9473(4) 0.1995(2) 0.0391(12) Uani 1 1 d U
H96' H 0.9387 0.9187 0.2164 0.052 Uiso 1 1 calc R
C97' C 0.9579(3) 0.7189(4) 0.25046(14) 0.0359(10) Uani 1 1 d U
C98' C 1.0523(3) 0.7241(4) 0.23765(16) 0.0454(10) Uani 1 1 d U
H98' H 1.0682 0.7459 0.2048 0.060 Uiso 1 1 calc R
C99' C 1.1203(4) 0.6967(4) 0.27397(18) 0.0578(13) Uani 1 1 d U
H99' H 1.1821 0.7024 0.2665 0.077 Uiso 1 1 calc R
C100' C 1.0974(4) 0.6599(4) 0.32261(17) 0.0599(14) Uani 1 1 d U
H100' H 1.1445 0.6401 0.3471 0.080 Uiso 1 1 calc R
C101' C 1.0059(4) 0.6530(4) 0.33406(16) 0.0545(13) Uani 1 1 d U
H101' H 0.9916 0.6276 0.3662 0.072 Uiso 1 1 calc R
C102' C 0.9339(4) 0.6834(3) 0.29835(15) 0.0405(10) Uani 1 1 d U
H102' H 0.8712 0.6800 0.3065 0.054 Uiso 1 1 calc R
C103' C 0.9292(3) 0.6912(3) 0.14584(13) 0.0395(9) Uani 1 1 d U
C104' C 0.9322(3) 0.7408(4) 0.09895(15) 0.0592(12) Uani 1 1 d U
H104' H 0.9041 0.8100 0.0963 0.079 Uiso 1 1 calc R
C105' C 0.9800(5) 0.6818(6) 0.05491(18) 0.0846(18) Uani 1 1 d U
H105' H 0.9836 0.7133 0.0230 0.113 Uiso 1 1 calc R
C106' C 1.0193(5) 0.5831(6) 0.0582(2) 0.089(2) Uani 1 1 d U
H106' H 1.0484 0.5462 0.0286 0.118 Uiso 1 1 calc R
C107' C 1.0172(4) 0.5344(5) 0.1062(2) 0.0769(16) Uani 1 1 d U
H107' H 1.0485 0.4655 0.1094 0.102 Uiso 1 1 calc R
C108' C 0.9680(4) 0.5904(4) 0.14821(17) 0.0558(12) Uani 1 1 d U
H108' H 0.9609 0.5582 0.1795 0.074 Uiso 1 1 calc R
Li1' Li 0.7861(6) 0.4936(5) 0.2962(3) 0.0419(18) Uani 1 1 d U
Li2' Li 0.5094(6) 0.6187(7) 0.1752(2) 0.0461(19) Uani 1 1 d U
Li3' Li 0.4650(6) 0.9105(5) 0.2990(3) 0.0389(14) Uani 1 1 d U
O12 O -0.0277(5) 1.1235(6) 0.9995(2) 0.161(2) Uani 1 1 d U
C109 C -0.0849(5) 1.1002(9) 1.0408(3) 0.146(3) Uani 1 1 d U
H109a H -0.1237 1.1589 1.0609 0.194 Uiso 1 1 calc R
H109b H -0.0429 1.0494 1.0635 0.194 Uiso 1 1 calc R
C110 C -0.1537(7) 1.0612(8) 1.0140(4) 0.147(3) Uani 1 1 d U
H110a H -0.1238 0.9896 1.0097 0.196 Uiso 1 1 calc R
H110b H -0.2186 1.0782 1.0332 0.196 Uiso 1 1 calc R
C111 C -0.1613(6) 1.1168(7) 0.9621(3) 0.129(3) Uani 1 1 d U
H111a H -0.1452 1.0712 0.9336 0.172 Uiso 1 1 calc R
H111b H -0.2279 1.1666 0.9594 0.172 Uiso 1 1 calc R
C112 C -0.0911(6) 1.1613(7) 0.9626(2) 0.121(2) Uani 1 1 d U
H112a H -0.0532 1.1527 0.9290 0.161 Uiso 1 1 calc R
H112b H -0.1257 1.2323 0.9678 0.161 Uiso 1 1 calc R
O13 O -0.3542(4) 0.9754(6) 0.8466(2) 0.163(2) Uani 1 1 d DU
C113 C -0.2845(6) 0.8802(6) 0.8661(3) 0.133(2) Uani 1 1 d DU
H113a H -0.3078 0.8651 0.9006 0.177 Uiso 1 1 calc R
H113b H -0.2777 0.8264 0.8434 0.177 Uiso 1 1 calc R
C114 C -0.1925(7) 0.8925(6) 0.8669(5) 0.206(5) Uani 1 1 d DU
H114a H -0.1370 0.8300 0.8600 0.275 Uiso 1 1 calc R
H114b H -0.1866 0.9160 0.9004 0.275 Uiso 1 1 calc R
C115 C -0.1935(6) 0.9653(6) 0.8268(3) 0.140(2) Uani 1 1 d DU
H115a H -0.1738 0.9336 0.7934 0.186 Uiso 1 1 calc R
H115b H -0.1469 0.9966 0.8331 0.186 Uiso 1 1 calc R
C116 C -0.2959(5) 1.0408(5) 0.8271(3) 0.133(2) Uani 1 1 d DU
H116a H -0.3124 1.0683 0.7927 0.176 Uiso 1 1 calc R
H116b H -0.3063 1.0943 0.8507 0.176 Uiso 1 1 calc R
C117 C -0.3026(7) 0.3098(7) 0.4937(6) 0.186(3) Uani 1 1 d DU
H117a H -0.3386 0.3540 0.4672 0.279 Uiso 1 1 calc R
H117b H -0.2794 0.3461 0.5160 0.279 Uiso 1 1 calc R
H117c H -0.3459 0.2823 0.5136 0.279 Uiso 1 1 calc R
C118 C -0.2128(6) 0.2252(6) 0.4684(3) 0.139(2) Uani 1 1 d DU
H118a H -0.1670 0.2510 0.4486 0.185 Uiso 1 1 calc R
H118b H -0.2342 0.1870 0.4458 0.185 Uiso 1 1 calc R
C119 C -0.1619(6) 0.1587(6) 0.5173(3) 0.142(2) Uani 1 1 d DU
H119a H -0.1467 0.1981 0.5420 0.189 Uiso 1 1 calc R
H119b H -0.2037 0.1257 0.5348 0.189 Uiso 1 1 calc R
C120 C -0.0659(10) 0.0835(10) 0.4899(5) 0.234(5) Uani 1 1 d DU
H120a H -0.0181 0.1150 0.4799 0.312 Uiso 1 1 calc R
H120b H -0.0815 0.0592 0.4589 0.312 Uiso 1 1 calc R
C121 C -0.0218(9) -0.0041(8) 0.5290(5) 0.211(4) Uani 1 1 d DU
H121a H 0.0342 -0.0558 0.5121 0.317 Uiso 1 1 calc R
H121b H -0.0721 -0.0302 0.5413 0.317 Uiso 1 1 calc R
H121c H -0.0001 0.0196 0.5578 0.317 Uiso 1 1 calc R

loop_
_atom_site_aniso_label
_atom_site_aniso_U_11
_atom_site_aniso_U_22
_atom_site_aniso_U_33
_atom_site_aniso_U_23
_atom_site_aniso_U_13
_atom_site_aniso_U_12
Ce1 0.01806(11) 0.01855(11) 0.02206(12) -0.00173(8) -0.00116(8) -0.00577(9)
P1 0.0241(5) 0.0232(5) 0.0404(5) -0.0063(4) -0.0040(4) -0.0009(4)
P2 0.0267(5) 0.0211(4) 0.0255(4) 0.0027(3) -0.0009(3) -0.0094(4)
O1 0.0132(12) 0.0208(13) 0.0259(10) -0.0055(9) 0.0006(9) -0.0041(11)
O2 0.0156(12) 0.0272(13) 0.0244(10) -0.0006(9) -0.0013(8) -0.0050(10)
O3 0.0262(13) 0.0154(12) 0.0296(11) 0.0006(9) -0.0080(9) -0.0042(10)
O4 0.0216(13) 0.0217(14) 0.0285(12) 0.0042(10) -0.0028(10) -0.0107(10)
O5 0.0188(13) 0.0272(14) 0.0246(12) -0.0046(10) 0.0029(9) -0.0090(11)
O6 0.0262(9) 0.0199(8) 0.0268(8) -0.0110(6) -0.0011(7) -0.0003(7)
O7 0.0448(11) 0.0432(10) 0.0438(10) -0.0078(8) -0.0031(8) -0.0099(8)
O8 0.0475(17) 0.0445(17) 0.0415(14) -0.0048(12) -0.0079(12) -0.0247(14)
O9 0.0290(16) 0.0319(16) 0.077(2) -0.0065(14) 0.0135(14) -0.0089(13)
O10 0.0250(14) 0.0301(15) 0.0310(12) 0.0056(10) -0.0072(10) -0.0053(12)
O11 0.0291(14) 0.0283(14) 0.0404(11) 0.0036(11) -0.0034(11) -0.0141(11)
C1 0.0170(18) 0.024(2) 0.0278(16) -0.0009(13) -0.0074(12) -0.0070(16)
C2 0.028(2) 0.028(2) 0.0115(13) -0.0030(13) 0.0012(13) -0.0108(15)
C3 0.030(2) 0.027(2) 0.042(2) 0.0022(18) -0.0022(18) -0.0173(18)
C4 0.034(2) 0.025(2) 0.0300(18) -0.0032(15) -0.0077(16) -0.0121(18)
C5 0.053(3) 0.037(3) 0.053(2) -0.006(2) 0.002(2) -0.030(2)
C6 0.068(3) 0.044(3) 0.057(3) -0.019(2) 0.004(2) -0.036(3)
C7 0.061(3) 0.050(3) 0.044(2) -0.022(2) 0.010(2) -0.024(3)
C8 0.040(2) 0.035(2) 0.0310(17) -0.0115(15) 0.0020(15) -0.0190(19)
C9 0.0176(18) 0.0266(19) 0.0296(16) 0.0012(13) -0.0041(12) -0.0073(16)
C10 0.017(2) 0.019(2) 0.024(2) -0.0010(14) -0.0026(14) -0.0055(18)
C11 0.0138(17) 0.0172(18) 0.0284(18) -0.0044(13) 0.0005(13) -0.0058(15)
C12 0.0210(19) 0.043(3) 0.0183(17) -0.0068(16) 0.0060(14) -0.0146(17)
C13 0.028(2) 0.045(3) 0.0308(16) -0.0005(15) -0.0046(14) -0.019(2)
C14 0.050(3) 0.061(3) 0.034(2) 0.0045(19) -0.0171(18) -0.018(2)
C15 0.080(3) 0.057(3) 0.0249(18) 0.0139(17) -0.0046(19) -0.037(3)
C16 0.058(3) 0.050(3) 0.0291(19) 0.0021(17) 0.0019(17) -0.025(3)
C17 0.035(2) 0.038(2) 0.027(2) -0.0021(15) 0.0026(15) -0.025(2)
C18 0.030(2) 0.037(3) 0.0355(17) 0.0017(16) 0.0039(15) -0.020(2)
C19 0.027(2) 0.028(2) 0.0367(18) -0.0083(15) 0.0013(15) -0.0116(17)
C20 0.026(2) 0.033(2) 0.0187(13) 0.0021(15) -0.0005(14) -0.0157(16)
C21 0.0134(16) 0.032(2) 0.0258(15) 0.0032(13) -0.0056(12) -0.0078(15)
C22 0.034(2) 0.034(2) 0.0227(15) 0.0085(14) -0.0061(13) -0.0162(17)
C23 0.050(2) 0.046(2) 0.0218(15) 0.0145(14) -0.0134(14) -0.027(2)
C24 0.034(2) 0.044(2) 0.0233(15) 0.0003(14) -0.0097(14) -0.0172(18)
C25 0.047(3) 0.072(3) 0.0267(17) 0.0051(18) -0.0160(16) -0.032(2)
C26 0.054(3) 0.075(3) 0.0308(18) 0.0030(18) -0.0204(17) -0.037(2)
C27 0.041(3) 0.059(3) 0.052(2) -0.0103(19) -0.0067(18) -0.029(2)
C28 0.0202(19) 0.046(2) 0.0341(17) 0.0047(16) -0.0061(14) -0.0179(18)
C29 0.0147(17) 0.035(2) 0.0293(16) -0.0034(14) -0.0023(12) -0.0051(15)
C30 0.0219(18) 0.0241(18) 0.0150(13) 0.0025(12) -0.0003(12) -0.0064(14)
C31 0.0222(17) 0.0199(17) 0.0192(14) -0.0039(11) -0.0021(12) -0.0060(14)
C32 0.0220(17) 0.0291(19) 0.0209(15) 0.0048(13) -0.0027(12) -0.0084(15)
C33 0.030(2) 0.035(2) 0.0351(19) 0.0025(16) -0.0043(15) -0.0081(17)
C34 0.027(2) 0.045(3) 0.048(2) -0.0032(18) 0.0016(16) -0.0100(19)
C35 0.033(2) 0.062(3) 0.038(2) -0.0071(19) 0.0089(17) -0.019(2)
C36 0.048(2) 0.062(3) 0.0269(18) 0.0019(18) -0.0013(16) -0.032(2)
C37 0.032(2) 0.041(2) 0.0202(15) -0.0013(14) 0.0021(14) -0.0225(17)
C38 0.052(2) 0.038(2) 0.0206(14) 0.0057(16) -0.0058(16) -0.0313(18)
C39 0.037(2) 0.040(3) 0.044(3) 0.0123(18) -0.0194(17) -0.025(2)
C40 0.0183(16) 0.0175(17) 0.0222(14) -0.0035(12) 0.0044(11) -0.0054(14)
C41 0.0234(17) 0.0143(16) 0.0244(14) -0.0033(12) -0.0030(12) -0.0057(13)
C42 0.064(3) 0.023(2) 0.029(2) -0.0030(13) 0.0041(16) -0.021(2)
C43 0.077(3) 0.027(2) 0.0314(17) 0.0004(14) 0.0057(16) -0.032(2)
C44 0.056(2) 0.045(2) 0.0316(17) -0.0065(15) 0.0002(16) -0.0319(19)
C45 0.080(3) 0.067(3) 0.0346(18) -0.0139(18) 0.0145(19) -0.059(3)
C46 0.049(2) 0.079(3) 0.047(2) -0.0269(19) 0.0226(17) -0.042(2)
C47 0.030(2) 0.076(3) 0.048(2) -0.0276(18) 0.0096(15) -0.023(2)
C48 0.0292(18) 0.045(2) 0.0365(17) -0.0150(14) 0.0071(13) -0.0123(16)
C49 0.0324(19) 0.0353(19) 0.0278(15) -0.0138(13) 0.0039(13) -0.0191(15)
C50 0.0258(17) 0.0201(16) 0.0257(14) -0.0051(12) -0.0009(12) -0.0076(13)
C51 0.0228(19) 0.0250(18) 0.0237(15) -0.0069(13) 0.0028(13) -0.0092(15)
C52 0.0239(18) 0.0240(17) 0.0280(15) -0.0068(12) 0.0026(12) -0.0049(14)
C53 0.051(2) 0.042(2) 0.0251(15) -0.0070(13) -0.0005(14) -0.0232(18)
C54 0.078(3) 0.044(2) 0.0315(15) -0.0082(14) -0.0011(16) -0.038(2)
C55 0.073(3) 0.043(2) 0.0407(17) -0.0176(15) 0.0017(18) -0.029(2)
C56 0.064(3) 0.0271(19) 0.0439(18) -0.0068(14) -0.0044(17) -0.0226(19)
C57 0.044(2) 0.0271(18) 0.0277(15) -0.0027(13) -0.0013(14) -0.0139(16)
C58 0.049(2) 0.0184(18) 0.0438(19) 0.0047(14) -0.0052(17) -0.0129(17)
C59 0.041(2) 0.0221(18) 0.0222(15) 0.0049(12) 0.0006(14) -0.0030(16)
C60 0.0209(18) 0.0201(17) 0.0291(15) -0.0071(12) -0.0005(13) 0.0018(14)
C61 0.036(2) 0.032(2) 0.0395(19) -0.0089(16) -0.0001(16) -0.0149(19)
C62 0.029(2) 0.044(3) 0.050(2) 0.011(2) 0.0024(18) -0.012(2)
C63 0.050(3) 0.077(4) 0.046(2) 0.016(2) -0.011(2) -0.022(3)
C64 0.068(4) 0.064(4) 0.045(2) 0.005(2) -0.006(2) -0.035(3)
C65 0.055(3) 0.042(3) 0.040(2) -0.0071(19) 0.009(2) -0.023(2)
C66 0.033(2) 0.031(2) 0.046(2) -0.0114(17) 0.0044(16) -0.0072(18)
C67 0.0223(19) 0.040(2) 0.0403(19) -0.0061(16) -0.0002(15) -0.0049(17)
C68 0.084(4) 0.077(4) 0.043(2) -0.006(2) 0.004(2) -0.044(3)
C69 0.097(5) 0.092(4) 0.049(3) 0.023(2) -0.001(3) -0.053(4)
C70 0.084(4) 0.085(4) 0.092(4) 0.016(3) -0.027(3) -0.058(4)
C71 0.060(3) 0.039(3) 0.069(3) 0.016(2) -0.016(2) -0.026(2)
C72 0.034(3) 0.047(3) 0.051(2) 0.0020(19) -0.0046(19) -0.014(2)
C73 0.0169(18) 0.021(2) 0.0397(19) -0.0039(16) -0.0101(15) 0.0018(15)
C74 0.046(3) 0.048(3) 0.086(3) -0.002(2) -0.010(2) -0.024(3)
C75 0.035(3) 0.046(3) 0.123(4) 0.014(3) -0.002(3) -0.021(2)
C76 0.024(2) 0.076(4) 0.066(3) -0.004(3) 0.001(2) -0.014(2)
C77 0.032(3) 0.037(3) 0.099(4) -0.028(3) -0.029(3) 0.014(2)
C78 0.038(3) 0.031(2) 0.076(3) 0.002(2) -0.025(3) -0.004(2)
C79 0.076(4) 0.063(4) 0.076(3) 0.006(3) -0.001(3) -0.042(3)
C80 0.307(13) 0.101(6) 0.165(7) -0.020(5) -0.036(8) -0.149(8)
C81 0.159(7) 0.089(5) 0.119(5) -0.049(4) -0.052(5) -0.037(5)
C82 0.056(3) 0.074(3) 0.0331(18) -0.0052(18) -0.0005(17) -0.021(3)
C83 0.069(4) 0.070(4) 0.137(5) -0.053(3) 0.054(4) -0.040(3)
C84 0.241(9) 0.143(6) 0.047(3) -0.012(3) 0.012(4) -0.151(7)
C85 0.119(5) 0.099(5) 0.050(3) -0.014(3) 0.010(3) -0.084(4)
C86 0.031(2) 0.053(3) 0.054(2) 0.005(2) -0.0110(18) -0.013(2)
C87 0.027(2) 0.046(3) 0.041(2) -0.0060(18) 0.0014(16) -0.010(2)
C88 0.058(3) 0.069(4) 0.059(3) 0.020(2) 0.017(2) -0.016(3)
C89 0.081(4) 0.095(5) 0.063(3) 0.044(3) 0.002(3) -0.003(4)
C90 0.043(3) 0.096(4) 0.030(2) -0.014(2) -0.0122(18) -0.009(3)
C91 0.031(2) 0.033(2) 0.032(2) 0.0033(16) 0.0032(16) -0.0129(19)
C92 0.040(2) 0.033(2) 0.0316(17) -0.0010(16) 0.0079(16) -0.0096(18)
C93 0.034(2) 0.064(3) 0.042(2) -0.0009(19) 0.0013(16) -0.011(2)
C94 0.036(2) 0.086(3) 0.039(2) 0.015(2) -0.0120(16) -0.028(2)
C95 0.035(2) 0.073(3) 0.055(2) 0.014(2) -0.0074(19) -0.028(2)
C96 0.041(3) 0.052(3) 0.039(3) 0.0091(19) -0.0064(18) -0.027(2)
C97 0.036(2) 0.0211(18) 0.0272(15) -0.0005(12) -0.0043(13) -0.0064(17)
C98 0.055(3) 0.034(2) 0.0334(18) 0.0003(15) -0.0033(17) -0.019(2)
C99 0.072(3) 0.016(2) 0.056(3) -0.0100(17) -0.002(2) -0.009(2)
C100 0.063(3) 0.044(3) 0.053(3) -0.014(2) 0.001(2) -0.011(3)
C101 0.046(3) 0.042(3) 0.034(2) -0.0075(17) -0.0035(18) 0.002(2)
C102 0.031(2) 0.037(2) 0.0329(18) 0.0012(16) 0.0055(15) -0.0094(18)
C103 0.0374(19) 0.0184(17) 0.0348(16) 0.0037(13) -0.0074(13) -0.0136(15)
C104 0.053(2) 0.036(2) 0.0310(16) 0.0052(14) 0.0021(14) -0.0149(18)
C105 0.071(3) 0.057(3) 0.0310(16) 0.0082(16) -0.0079(16) -0.031(2)
C106 0.081(3) 0.064(3) 0.0362(19) 0.0171(18) -0.0253(18) -0.044(3)
C107 0.051(2) 0.051(3) 0.057(2) 0.0120(18) -0.0271(17) -0.023(2)
C108 0.040(2) 0.049(3) 0.0424(19) 0.0130(17) -0.0091(16) -0.023(2)
Li1 0.029(3) 0.036(3) 0.028(3) -0.003(2) -0.008(2) -0.003(2)
Li2 0.044(4) 0.039(4) 0.060(4) -0.022(3) 0.012(3) -0.022(3)
Li3 0.038(3) 0.020(3) 0.021(2) -0.0002(19) -0.006(2) -0.009(2)
Ce1' 0.02701(13) 0.03017(13) 0.02036(12) -0.00345(8) -0.00367(8) -0.01188(12)
P1' 0.0402(7) 0.0333(6) 0.0435(6) -0.0023(5) -0.0199(5) -0.0039(5)
P2' 0.0323(5) 0.0480(6) 0.0216(4) -0.0019(4) -0.0018(3) -0.0199(5)
O1' 0.0291(15) 0.0342(16) 0.0221(10) -0.0031(10) -0.0051(9) -0.0116(13)
O2' 0.0301(14) 0.0287(14) 0.0180(10) -0.0062(9) -0.0012(9) -0.0026(11)
O3' 0.0425(17) 0.0336(15) 0.0294(12) -0.0054(11) -0.0124(11) -0.0100(13)
O4' 0.0318(16) 0.0281(15) 0.0312(13) -0.0023(12) -0.0067(12) -0.0077(12)
O5' 0.0302(16) 0.0437(17) 0.0230(12) -0.0024(11) -0.0032(11) -0.0144(13)
O6' 0.0245(9) 0.0195(9) 0.0159(7) 0.0089(6) -0.0127(6) -0.0002(7)
O7' 0.0527(17) 0.0319(14) 0.0713(18) -0.0082(13) -0.0453(15) 0.0128(13)
O8' 0.0403(17) 0.057(2) 0.0408(12) 0.0003(13) -0.0153(13) -0.0245(13)
O9' 0.084(3) 0.0332(18) 0.083(2) 0.0117(16) -0.026(2) -0.0242(18)
O10' 0.0427(17) 0.0348(16) 0.0311(13) -0.0056(11) -0.0066(12) -0.0064(14)
O11' 0.0301(14) 0.0455(16) 0.0243(11) 0.0003(10) 0.0016(10) -0.0167(13)
C1' 0.029(2) 0.023(2) 0.0178(14) -0.0017(12) 0.0008(12) -0.0075(18)
C2' 0.044(3) 0.014(2) 0.0345(17) 0.0017(15) -0.0033(17) -0.0104(17)
C3' 0.043(3) 0.026(2) 0.0274(19) -0.0012(16) -0.0040(17) -0.0197(19)
C4' 0.036(2) 0.028(2) 0.0313(19) 0.0002(16) -0.0052(16) -0.0174(19)
C5' 0.044(3) 0.049(3) 0.039(2) -0.0008(19) -0.0143(18) -0.026(2)
C6' 0.046(3) 0.081(4) 0.046(2) 0.002(2) -0.024(2) -0.028(3)
C7' 0.050(3) 0.053(3) 0.039(2) 0.011(2) -0.022(2) -0.018(2)
C8' 0.046(2) 0.032(2) 0.0355(19) 0.0057(15) -0.0107(16) -0.014(2)
C9' 0.039(2) 0.035(2) 0.0198(15) -0.0016(13) -0.0077(13) -0.0180(19)
C10' 0.035(2) 0.023(2) 0.020(2) -0.0023(14) -0.0026(15) -0.012(2)
C11' 0.035(2) 0.029(2) 0.0163(16) 0.0013(14) -0.0050(15) -0.0118(16)
C12' 0.024(2) 0.048(3) 0.0211(18) -0.0064(17) -0.0017(16) -0.0165(18)
C13' 0.040(3) 0.050(3) 0.0210(15) -0.0068(15) -0.0052(14) -0.013(2)
C14' 0.059(3) 0.059(3) 0.0213(17) -0.0095(17) 0.0025(17) -0.021(2)
C15' 0.060(3) 0.085(4) 0.028(2) -0.013(2) 0.0115(19) -0.030(3)
C16' 0.067(3) 0.075(4) 0.0233(18) 0.0060(18) 0.0067(18) -0.045(3)
C17' 0.036(2) 0.047(3) 0.0155(17) 0.0067(15) -0.0039(14) -0.012(2)
C18' 0.045(3) 0.042(2) 0.0335(18) 0.0147(16) -0.0128(16) -0.028(2)
C19' 0.043(2) 0.0195(19) 0.0323(17) 0.0022(14) -0.0081(15) -0.0161(18)
C20' 0.0189(18) 0.0182(18) 0.0243(15) 0.0034(13) -0.0116(13) -0.0017(14)
C21' 0.0248(19) 0.028(2) 0.0254(16) -0.0056(13) -0.0104(13) 0.0003(15)
C22' 0.022(2) 0.033(2) 0.046(2) -0.0043(16) -0.0004(15) -0.0136(17)
C23' 0.033(2) 0.036(2) 0.0327(18) -0.0042(15) 0.0064(15) -0.0115(17)
C24' 0.032(2) 0.031(2) 0.0247(15) 0.0004(14) -0.0018(13) -0.0101(16)
C25' 0.048(2) 0.036(2) 0.0238(15) -0.0040(14) 0.0008(15) -0.0127(19)
C26' 0.054(2) 0.035(2) 0.0372(18) -0.0038(15) -0.0155(16) -0.0200(19)
C27' 0.055(3) 0.041(2) 0.0292(16) 0.0044(15) -0.0085(15) -0.031(2)
C28' 0.051(3) 0.043(3) 0.0235(16) 0.0084(15) -0.0068(16) -0.025(2)
C29' 0.040(2) 0.033(2) 0.0154(13) -0.0006(12) -0.0014(13) -0.0197(17)
C30' 0.038(2) 0.027(2) 0.0232(16) -0.0004(14) -0.0087(14) -0.0100(18)
C31' 0.047(2) 0.035(2) 0.0176(14) -0.0062(13) 0.0032(14) -0.0199(17)
C32' 0.058(3) 0.042(2) 0.0218(16) 0.0021(15) -0.0121(16) -0.029(2)
C33' 0.061(3) 0.030(2) 0.0202(16) 0.0053(14) -0.0017(16) -0.008(2)
C34' 0.090(4) 0.044(3) 0.0292(19) 0.0085(17) 0.011(2) -0.013(3)
C35' 0.095(4) 0.036(3) 0.036(2) 0.0114(19) 0.007(2) -0.011(3)
C36' 0.080(4) 0.046(3) 0.0295(19) 0.0099(18) 0.005(2) -0.034(2)
C37' 0.052(3) 0.034(2) 0.0326(19) -0.0043(16) -0.0020(17) -0.021(2)
C38' 0.043(3) 0.031(2) 0.0319(17) -0.0065(16) 0.0088(17) -0.0151(18)
C39' 0.030(2) 0.034(2) 0.027(2) -0.0020(15) 0.0064(15) -0.010(2)
C40' 0.043(2) 0.039(2) 0.0256(16) -0.0116(14) -0.0013(15) -0.025(2)
C41' 0.037(2) 0.064(3) 0.0181(12) 0.0012(17) -0.0041(15) -0.0317(19)
C42' 0.048(3) 0.085(4) 0.031(2) -0.0042(19) -0.0035(17) -0.035(2)
C43' 0.068(3) 0.127(4) 0.0288(16) 0.0061(19) -0.0009(16) -0.069(3)
C44' 0.075(3) 0.101(4) 0.0283(17) 0.020(2) -0.0217(19) -0.071(3)
C45' 0.136(5) 0.122(4) 0.038(2) 0.017(3) -0.017(3) -0.101(4)
C46' 0.179(6) 0.121(5) 0.074(3) 0.051(4) -0.068(4) -0.127(5)
C47' 0.132(5) 0.065(3) 0.076(3) 0.021(3) -0.055(3) -0.061(4)
C48' 0.099(4) 0.051(3) 0.050(2) 0.0103(19) -0.037(2) -0.044(3)
C49' 0.077(3) 0.058(3) 0.0312(18) 0.0081(17) -0.0235(18) -0.047(2)
C50' 0.045(2) 0.044(2) 0.0222(15) 0.0032(15) -0.0092(15) -0.0276(19)
C51' 0.042(2) 0.029(2) 0.0301(18) 0.0005(15) -0.0119(16) -0.0119(19)
C52' 0.041(2) 0.0321(19) 0.0272(15) -0.0023(13) -0.0071(14) -0.0151(17)
C53' 0.043(2) 0.0344(19) 0.0266(14) 0.0010(12) -0.0098(13) -0.0156(16)
C54' 0.057(2) 0.044(2) 0.0286(15) -0.0043(13) -0.0145(14) -0.0158(18)
C55' 0.041(2) 0.053(3) 0.0451(18) -0.0096(17) -0.0194(15) -0.0096(19)
C56' 0.036(2) 0.059(3) 0.0388(18) -0.0115(17) -0.0079(15) -0.0030(19)
C57' 0.032(2) 0.047(2) 0.0340(16) -0.0082(15) -0.0128(14) -0.0045(17)
C58' 0.035(2) 0.068(3) 0.0269(17) -0.0103(18) -0.0015(15) -0.010(2)
C59' 0.042(2) 0.054(3) 0.0266(17) -0.0098(17) -0.0100(15) -0.004(2)
C60' 0.035(2) 0.031(2) 0.0309(16) -0.0088(15) -0.0044(14) -0.0108(17)
C61' 0.023(2) 0.030(2) 0.046(2) -0.0039(16) -0.0075(16) -0.0057(17)
C62' 0.047(3) 0.034(3) 0.050(2) -0.0011(19) -0.007(2) -0.005(2)
C63' 0.062(3) 0.041(3) 0.074(3) -0.001(2) 0.026(3) -0.016(2)
C64' 0.086(4) 0.055(3) 0.041(2) 0.001(2) 0.006(2) -0.044(3)
C65' 0.051(3) 0.056(3) 0.050(2) 0.014(2) -0.019(2) -0.030(2)
C66' 0.041(3) 0.054(3) 0.049(2) 0.005(2) -0.0169(19) -0.019(2)
C67' 0.054(3) 0.044(3) 0.045(2) -0.0039(19) -0.0020(19) -0.020(2)
C68' 0.116(5) 0.061(3) 0.051(3) 0.010(2) -0.021(3) -0.046(4)
C69' 0.146(7) 0.103(6) 0.064(3) 0.019(3) 0.003(3) -0.071(6)
C70' 0.101(5) 0.093(5) 0.062(3) -0.008(3) 0.025(3) -0.064(4)
C71' 0.077(4) 0.059(3) 0.059(3) -0.001(3) -0.010(3) -0.036(3)
C72' 0.038(3) 0.054(3) 0.051(2) -0.007(2) -0.0058(19) -0.018(2)
C73' 0.041(3) 0.033(3) 0.060(3) 0.003(2) -0.022(2) -0.004(2)
C74' 0.022(3) 0.038(3) 0.188(7) -0.010(4) -0.002(3) -0.006(2)
C75' 0.060(3) 0.070(4) 0.128(5) -0.034(4) 0.013(3) -0.041(3)
C76' 0.069(4) 0.035(3) 0.060(3) -0.016(2) 0.000(3) -0.013(2)
C77' 0.061(4) 0.040(3) 0.080(4) -0.014(3) -0.010(3) -0.001(3)
C78' 0.037(3) 0.032(3) 0.075(3) -0.018(3) -0.024(2) 0.002(2)
C79' 0.045(3) 0.086(4) 0.089(3) -0.009(3) -0.005(2) -0.042(3)
C80' 0.113(6) 0.245(10) 0.128(6) -0.013(7) -0.046(4) -0.114(7)
C81' 0.130(6) 0.170(7) 0.080(3) 0.000(4) -0.062(3) -0.077(6)
C82' 0.077(4) 0.053(3) 0.0440(19) -0.004(2) -0.018(2) -0.016(3)
C83' 0.191(8) 0.131(6) 0.168(6) 0.116(5) -0.135(6) -0.132(6)
C84' 0.199(9) 0.225(9) 0.082(4) 0.037(5) -0.019(5) -0.182(8)
C85' 0.104(6) 0.107(6) 0.096(4) 0.023(4) -0.011(4) -0.071(5)
C86' 0.088(4) 0.042(3) 0.071(3) -0.007(2) -0.005(3) -0.030(3)
C87' 0.041(3) 0.033(2) 0.0333(19) -0.0035(16) -0.0058(16) -0.003(2)
C88' 0.066(4) 0.079(4) 0.086(4) 0.018(3) 0.004(3) -0.037(3)
C89' 0.117(6) 0.088(5) 0.028(2) 0.005(2) 0.016(3) -0.001(4)
C90' 0.061(3) 0.063(3) 0.045(3) -0.026(2) -0.004(2) 0.000(3)
C91' 0.043(3) 0.052(3) 0.0173(18) 0.0066(16) -0.0017(16) -0.023(2)
C92' 0.062(3) 0.055(3) 0.046(2) -0.009(2) -0.013(2) -0.028(2)
C93' 0.054(3) 0.053(3) 0.046(2) -0.0046(19) -0.0200(19) -0.013(2)
C94' 0.064(3) 0.036(2) 0.048(2) 0.0092(18) -0.003(2) -0.004(2)
C95' 0.055(3) 0.056(3) 0.0471(19) -0.012(2) 0.006(2) -0.029(2)
C96' 0.036(3) 0.045(3) 0.037(2) -0.0067(18) 0.0061(17) -0.016(2)
C97' 0.038(2) 0.047(2) 0.0239(16) -0.0080(15) -0.0015(13) -0.015(2)
C98' 0.032(2) 0.057(3) 0.042(2) -0.0025(19) -0.0044(16) -0.011(2)
C99' 0.048(3) 0.080(4) 0.048(2) -0.006(2) -0.012(2) -0.024(3)
C100' 0.046(3) 0.081(4) 0.039(2) -0.003(2) -0.025(2) -0.003(3)
C101' 0.066(3) 0.062(3) 0.0258(19) 0.0090(19) -0.0072(19) -0.013(3)
C102' 0.040(2) 0.046(3) 0.0286(18) -0.0073(17) -0.0044(16) -0.008(2)
C103' 0.039(2) 0.068(3) 0.0220(15) -0.0144(15) 0.0022(14) -0.032(2)
C104' 0.049(3) 0.107(4) 0.0331(18) -0.0062(19) 0.0087(16) -0.044(3)
C105' 0.080(4) 0.163(5) 0.035(2) -0.027(3) 0.020(2) -0.074(4)
C106' 0.082(4) 0.148(5) 0.071(3) -0.069(3) 0.047(3) -0.085(4)
C107' 0.078(4) 0.094(4) 0.079(3) -0.050(3) 0.020(3) -0.055(3)
C108' 0.058(3) 0.071(3) 0.049(2) -0.024(2) 0.0085(19) -0.036(3)
Li1' 0.044(4) 0.031(3) 0.041(3) -0.017(3) -0.017(3) 0.003(3)
Li2' 0.060(5) 0.074(5) 0.023(2) -0.008(3) -0.003(3) -0.046(4)
Li3' 0.046(4) 0.018(3) 0.046(3) -0.003(2) -0.021(3) 0.000(3)
O12 0.112(4) 0.237(7) 0.143(4) 0.029(5) -0.025(4) -0.076(4)
C109 0.055(4) 0.258(11) 0.091(4) 0.056(5) -0.008(3) -0.027(5)
C110 0.092(6) 0.138(7) 0.192(8) -0.015(6) 0.050(5) -0.032(5)
C111 0.070(4) 0.165(8) 0.123(5) -0.033(5) -0.008(4) -0.004(4)
C112 0.135(6) 0.151(7) 0.076(3) 0.033(4) -0.033(4) -0.050(5)
O13 0.079(3) 0.281(7) 0.122(4) 0.005(4) 0.002(3) -0.062(4)
C113 0.136(7) 0.126(6) 0.160(6) -0.020(5) -0.036(5) -0.066(5)
C114 0.144(7) 0.096(6) 0.376(14) 0.054(7) -0.052(8) -0.041(6)
C115 0.105(5) 0.131(6) 0.176(6) -0.040(5) 0.041(5) -0.042(4)
C116 0.118(6) 0.107(5) 0.147(6) -0.013(4) 0.013(5) -0.016(4)
C117 0.155(6) 0.145(6) 0.285(7) -0.021(5) 0.012(5) -0.090(4)
C118 0.142(4) 0.169(4) 0.148(4) -0.009(3) -0.017(3) -0.103(3)
C119 0.139(4) 0.154(4) 0.191(5) 0.020(3) -0.021(3) -0.122(3)
C120 0.243(6) 0.228(6) 0.241(6) -0.013(4) -0.026(4) -0.096(3)
C121 0.227(7) 0.190(6) 0.228(7) -0.013(6) -0.028(6) -0.087(5)

loop_
_atom_type_symbol
_atom_type_description
_atom_type_scat_dispersion_real
_atom_type_scat_dispersion_imag
_atom_type_scat_source
C C 0.0033 0.0016 'International Tables Vol C Tables 4.2.6.8 and 6.1.1.4'
H H 0.0000 0.0000 'International Tables Vol C Tables 4.2.6.8 and 6.1.1.4'
O O 0.0106 0.0060 'International Tables Vol C Tables 4.2.6.8 and 6.1.1.4'
P P 0.1023 0.0942 'International Tables Vol C Tables 4.2.6.8 and 6.1.1.4'
Li Li -0.0003 0.0001 'International Tables Vol C Tables 4.2.6.8 and 6.1.1.4'
Ce Ce -0.2486 2.6331 'International Tables Vol C Tables 4.2.6.8 and 6.1.1.4'

loop_
_geom_angle_atom_site_label_1
_geom_angle_atom_site_label_2
_geom_angle_atom_site_label_3
_geom_angle
O3 Ce1 O1 141.57(7)
O3 Ce1 O11 82.35(9)
O1 Ce1 O11 85.13(8)
O3 Ce1 O5 79.49(8)
O1 Ce1 O5 136.53(8)
O11 Ce1 O5 88.98(8)
O3 Ce1 O4 77.19(9)
O1 Ce1 O4 120.66(8)
O11 Ce1 O4 154.21(8)
O5 Ce1 O4 72.10(9)
O3 Ce1 O2 69.16(7)
O1 Ce1 O2 74.54(7)
O11 Ce1 O2 89.39(8)
O5 Ce1 O2 148.54(8)
O4 Ce1 O2 97.71(8)
O3 Ce1 O6 149.93(8)
O1 Ce1 O6 67.64(8)
O11 Ce1 O6 113.66(9)
O5 Ce1 O6 75.72(8)
O4 Ce1 O6 79.19(9)
O2 Ce1 O6 132.82(7)
O3 Ce1 Li1 33.59(12)
O1 Ce1 Li1 108.72(12)
O11 Ce1 Li1 82.27(15)
O5 Ce1 Li1 113.06(12)
O4 Ce1 Li1 89.09(15)
O2 Ce1 Li1 35.74(12)
O6 Ce1 Li1 162.58(14)
O7 P1 C67 111.87(18)
O7 P1 C61 112.04(19)
C67 P1 C61 108.4(2)
O7 P1 C73 110.1(2)
C67 P1 C73 106.67(19)
C61 P1 C73 107.5(2)
O11 P2 C97 111.97(16)
O11 P2 C103 112.19(15)
C97 P2 C103 105.12(17)
O11 P2 C91 110.80(19)
C97 P2 C91 110.2(2)
C103 P2 C91 106.3(2)
C1 O1 Li3 136.8(3)
C1 O1 Ce1 123.23(19)
Li3 O1 Ce1 99.2(2)
C20 O2 Li1 130.6(3)
C20 O2 Ce1 124.4(2)
Li1 O2 Ce1 94.6(2)
C21 O3 Li1 135.0(3)
C21 O3 Ce1 120.8(2)
Li1 O3 Ce1 98.3(2)
C40 O4 Li2 122.5(3)
C40 O4 Ce1 122.3(2)
Li2 O4 Ce1 93.5(2)
C41 O5 Li2 128.4(3)
C41 O5 Ce1 119.5(2)
Li2 O5 Ce1 95.4(3)
C60 O6 Li3 130.6(3)
C60 O6 Ce1 129.0(2)
Li3 O6 Ce1 97.1(2)
P1 O7 Li1 164.4(3)
C82 O8 C79 107.3(4)
C82 O8 Li2 129.7(4)
C79 O8 Li2 122.7(4)
C86 O9 C83 106.6(4)
C86 O9 Li3 118.6(3)
C83 O9 Li3 117.7(4)
C90 O10 C87 105.5(3)
C90 O10 Li3 126.4(3)
C87 O10 Li3 114.8(3)
P2 O11 Ce1 176.62(16)
O1 C1 C10 120.8(3)
O1 C1 C2 118.4(3)
C10 C1 C2 120.8(3)
C3 C2 C1 121.1(3)
C2 C3 C4 120.3(4)
C5 C4 C9 120.0(4)
C5 C4 C3 121.2(4)
C9 C4 C3 118.8(3)
C6 C5 C4 120.9(4)
C5 C6 C7 120.9(4)
C8 C7 C6 118.9(4)
C7 C8 C9 121.7(4)
C8 C9 C4 117.5(3)
C8 C9 C10 123.0(3)
C4 C9 C10 119.5(3)
C1 C10 C9 119.5(4)
C1 C10 C11 120.8(4)
C9 C10 C11 119.8(3)
C12 C11 C20 119.1(4)
C12 C11 C10 122.0(4)
C20 C11 C10 118.8(3)
C11 C12 C13 123.3(4)
C11 C12 C17 122.9(4)
C13 C12 C17 113.6(4)
C14 C13 C12 122.4(4)
C13 C14 C15 121.0(4)
C16 C15 C14 119.7(4)
C15 C16 C17 121.4(4)
C16 C17 C12 121.8(4)
C16 C17 C18 123.9(4)
C12 C17 C18 114.2(4)
C19 C18 C17 121.7(4)
C18 C19 C20 123.9(4)
O2 C20 C11 122.0(3)
O2 C20 C19 120.0(3)
C11 C20 C19 118.0(3)
O3 C21 C30 122.6(3)
O3 C21 C22 118.2(3)
C30 C21 C22 119.2(3)
C23 C22 C21 120.4(3)
C22 C23 C24 120.5(3)
C23 C24 C29 120.4(3)
C23 C24 C25 120.5(3)
C29 C24 C25 119.1(3)
C26 C25 C24 121.9(4)
C25 C26 C27 119.8(4)
C28 C27 C26 120.7(4)
C27 C28 C29 121.4(4)
C24 C29 C28 117.0(3)
C24 C29 C30 119.1(3)
C28 C29 C30 123.7(3)
C21 C30 C29 120.1(3)
C21 C30 C31 119.1(3)
C29 C30 C31 120.8(3)
C40 C31 C32 120.3(3)
C40 C31 C30 119.8(3)
C32 C31 C30 119.9(3)
C31 C32 C33 122.8(3)
C31 C32 C37 119.9(3)
C33 C32 C37 117.3(3)
C34 C33 C32 120.8(4)
C33 C34 C35 121.8(4)
C36 C35 C34 119.3(4)
C35 C36 C37 122.2(4)
C38 C37 C36 123.5(3)
C38 C37 C32 117.9(3)
C36 C37 C32 118.6(4)
C39 C38 C37 121.5(3)
C38 C39 C40 121.2(4)
O4 C40 C31 123.1(3)
O4 C40 C39 118.0(3)
C31 C40 C39 118.9(3)
O5 C41 C50 122.5(3)
O5 C41 C42 118.9(4)
C50 C41 C42 118.6(3)
C43 C42 C41 119.8(4)
C42 C43 C44 122.6(4)
C43 C44 C49 119.6(4)
C43 C44 C45 123.1(4)
C49 C44 C45 117.2(4)
C46 C45 C44 122.8(4)
C45 C46 C47 119.9(4)
C48 C47 C46 120.5(4)
C47 C48 C49 121.5(4)
C48 C49 C44 118.1(3)
C48 C49 C50 123.5(3)
C44 C49 C50 118.4(4)
C41 C50 C49 120.8(3)
C41 C50 C51 119.8(3)
C49 C50 C51 119.4(3)
C60 C51 C52 116.9(3)
C60 C51 C50 122.5(3)
C52 C51 C50 120.6(3)
C57 C52 C53 117.5(3)
C57 C52 C51 122.7(3)
C53 C52 C51 119.8(3)
C54 C53 C52 119.3(3)
C53 C54 C55 122.3(3)
C56 C55 C54 118.5(3)
C55 C56 C57 121.5(4)
C52 C57 C56 120.8(3)
C52 C57 C58 117.7(3)
C56 C57 C58 121.5(3)
C59 C58 C57 120.8(3)
C58 C59 C60 121.7(3)
O6 C60 C51 123.8(3)
O6 C60 C59 116.2(3)
C51 C60 C59 119.9(3)
C62 C61 C66 119.1(4)
C62 C61 P1 119.8(3)
C66 C61 P1 121.1(3)
C61 C62 C63 121.4(5)
C62 C63 C64 119.0(5)
C65 C64 C63 120.4(5)
C64 C65 C66 121.4(4)
C65 C66 C61 118.6(4)
C68 C67 C72 117.6(4)
C68 C67 P1 118.8(4)
C72 C67 P1 123.5(3)
C67 C68 C69 119.7(5)
C70 C69 C68 117.3(5)
C71 C70 C69 124.7(6)
C70 C71 C72 117.2(6)
C71 C72 C67 123.3(5)
C78 C73 C74 117.7(4)
C78 C73 P1 123.6(4)
C74 C73 P1 118.5(4)
C75 C74 C73 117.9(5)
C74 C75 C76 124.1(5)
C75 C76 C77 117.2(5)
C78 C77 C76 118.3(5)
C77 C78 C73 123.9(5)
O8 C79 C80 106.2(5)
C81 C80 C79 111.2(6)
C80 C81 C82 106.8(6)
O8 C82 C81 107.9(5)
C84 C83 O9 108.6(5)
C83 C84 C85 105.9(5)
C86 C85 C84 104.5(4)
O9 C86 C85 106.0(4)
O10 C87 C88 102.8(4)
C87 C88 C89 102.7(5)
C90 C89 C88 103.8(4)
O10 C90 C89 107.1(5)
C96 C91 C92 119.8(4)
C96 C91 P2 123.8(4)
C92 C91 P2 116.2(4)
C93 C92 C91 118.4(4)
C94 C93 C92 121.3(5)
C95 C94 C93 119.4(4)
C94 C95 C96 121.3(5)
C91 C96 C95 119.7(5)
C98 C97 C102 118.9(4)
C98 C97 P2 121.6(3)
C102 C97 P2 119.5(3)
C97 C98 C99 120.6(4)
C100 C99 C98 118.9(4)
C101 C100 C99 121.8(4)
C100 C101 C102 119.2(4)
C101 C102 C97 120.5(4)
C104 C103 C108 118.6(3)
C104 C103 P2 123.9(3)
C108 C103 P2 117.5(3)
C105 C104 C103 120.7(4)
C104 C105 C106 120.5(4)
C107 C106 C105 120.6(4)
C106 C107 C108 120.7(4)
C103 C108 C107 118.8(4)
O3 Li1 O7 132.4(4)
O3 Li1 O2 97.5(3)
O7 Li1 O2 127.0(4)
O3 Li1 Ce1 48.15(17)
O7 Li1 Ce1 161.1(4)
O2 Li1 Ce1 49.62(16)
O8 Li2 O5 137.9(5)
O8 Li2 O4 123.3(4)
O5 Li2 O4 98.8(4)
O1 Li3 O6 93.5(3)
O1 Li3 O9 128.6(4)
O6 Li3 O9 114.1(3)
O1 Li3 O10 109.5(3)
O6 Li3 O10 112.4(3)
O9 Li3 O10 99.0(3)
O6' Ce1' O11' 110.28(9)
O6' Ce1' O5' 74.80(9)
O11' Ce1' O5' 91.23(9)
O6' Ce1' O3' 150.80(8)
O11' Ce1' O3' 83.12(10)
O5' Ce1' O3' 79.22(9)
O6' Ce1' O1' 67.79(8)
O11' Ce1' O1' 83.42(8)
O5' Ce1' O1' 137.38(9)
O3' Ce1' O1' 141.09(8)
O6' Ce1' O4' 81.05(9)
O11' Ce1' O4' 156.18(9)
O5' Ce1' O4' 71.07(10)
O3' Ce1' O4' 78.09(10)
O1' Ce1' O4' 120.40(9)
O6' Ce1' O2' 134.64(7)
O11' Ce1' O2' 88.77(8)
O5' Ce1' O2' 147.93(9)
O3' Ce1' O2' 68.94(8)
O1' Ce1' O2' 74.44(8)
O4' Ce1' O2' 97.88(9)
O7' P1' C73' 111.9(2)
O7' P1' C67' 111.8(2)
C73' P1' C67' 107.3(2)
O7' P1' C61' 111.2(2)
C73' P1' C61' 106.2(2)
C67' P1' C61' 108.2(2)
O11' P2' C91' 109.9(2)
O11' P2' C97' 112.62(17)
C91' P2' C97' 111.1(2)
O11' P2' C10D 111.59(16)
C91' P2' C10D 107.7(2)
C97' P2' C10D 103.81(19)
C1' O1' Li3' 137.0(3)
C1' O1' Ce1' 123.8(2)
Li3' O1' Ce1' 98.6(2)
C20' O2' Li1' 130.6(3)
C20' O2' Ce1' 121.7(2)
Li1' O2' Ce1' 96.4(2)
C21' O3' Li1' 134.4(3)
C21' O3' Ce1' 121.6(2)
Li1' O3' Ce1' 97.9(2)
C40' O4' Li2' 117.5(3)
C40' O4' Ce1' 122.0(2)
Li2' O4' Ce1' 93.2(2)
C41' O5' Li2' 132.8(3)
C41' O5' Ce1' 119.1(2)
Li2' O5' Ce1' 96.6(2)
C60' O6' Li3' 124.1(3)
C60' O6' Ce1' 130.5(2)
Li3' O6' Ce1' 98.7(2)
P1' O7' Li1' 163.9(3)
C79' O8' C82' 112.5(4)
C79' O8' Li2' 124.2(3)
C82' O8' Li2' 123.2(3)
C83' O9' C86' 106.3(4)
C83' O9' Li3' 116.8(5)
C86' O9' Li3' 118.6(4)
C87' O10' C90' 105.8(3)
C87' O10' Li3' 117.4(3)
C90' O10' Li3' 126.5(4)
P2' O11' Ce1' 177.97(18)
O1' C1' C10' 124.5(4)
O1' C1' C2' 119.8(3)
C10' C1' C2' 115.7(4)
C3' C2' C1' 123.2(4)
C2' C3' C4' 121.9(4)
C3' C4' C9' 117.7(4)
C3' C4' C5' 122.9(4)
C9' C4' C5' 119.3(4)
C6' C5' C4' 121.3(4)
C5' C6' C7' 119.2(4)
C8' C7' C6' 122.0(4)
C7' C8' C9' 121.3(4)
C4' C9' C10' 121.2(3)
C4' C9' C8' 116.9(3)
C10' C9' C8' 121.9(4)
C1' C10' C9' 120.3(4)
C1' C10' C11' 118.7(4)
C9' C10' C11' 120.8(4)
C20' C11' C12' 119.1(4)
C20' C11' C10' 121.2(4)
C12' C11' C10' 119.5(4)
C17' C12' C13' 121.0(4)
C17' C12' C11' 118.4(4)
C13' C12' C11' 120.5(4)
C14' C13' C12' 119.9(4)
C13' C14' C15' 120.6(4)
C16' C15' C14' 119.8(4)
C15' C16' C17' 120.4(4)
C18' C17' C12' 121.4(4)
C18' C17' C16' 120.4(5)
C12' C17' C16' 118.2(5)
C19' C18' C17' 120.3(4)
C18' C19' C20' 120.2(3)
O2' C20' C11' 122.8(3)
O2' C20' C19' 117.5(3)
C11' C20' C19' 119.5(3)
O3' C21' C22' 119.0(4)
O3' C21' C30' 121.3(3)
C22' C21' C30' 119.7(3)
C23' C22' C21' 122.5(4)
C22' C23' C24' 121.8(3)
C25' C24' C23' 123.8(3)
C25' C24' C29' 119.4(3)
C23' C24' C29' 116.8(3)
C26' C25' C24' 121.3(3)
C25' C26' C27' 119.4(3)
C28' C27' C26' 120.1(4)
C27' C28' C29' 122.1(4)
C28' C29' C30' 122.2(3)
C28' C29' C24' 117.5(3)
C30' C29' C24' 120.1(3)
C21' C30' C29' 119.0(3)
C21' C30' C31' 120.5(3)
C29' C30' C31' 120.5(3)
C40' C31' C32' 119.5(3)
C40' C31' C30' 122.2(3)
C32' C31' C30' 118.2(4)
C33' C32' C37' 117.8(4)
C33' C32' C31' 122.0(3)
C37' C32' C31' 120.1(4)
C34' C33' C32' 121.6(4)
C33' C34' C35' 119.7(5)
C36' C35' C34' 120.4(4)
C35' C36' C37' 121.2(4)
C38' C37' C32' 118.7(4)
C38' C37' C36' 122.0(4)
C32' C37' C36' 119.2(4)
C39' C38' C37' 120.2(4)
C38' C39' C40' 122.7(4)
O4' C40' C31' 121.7(3)
O4' C40' C39' 120.3(4)
C31' C40' C39' 118.0(4)
O4' C40' Li2' 37.6(2)
C31' C40' Li2' 90.6(3)
C39' C40' Li2' 143.6(4)
O5' C41' C50' 122.5(3)
O5' C41' C42' 115.7(5)
C50' C41' C42' 121.8(4)
C43' C42' C41' 118.9(5)
C42' C43' C44' 121.5(4)
C43' C44' C45' 121.6(5)
C43' C44' C49' 118.2(4)
C45' C44' C49' 120.2(6)
C46' C45' C44' 120.6(6)
C45' C46' C47' 119.5(5)
C48' C47' C46' 120.6(7)
C47' C48' C49' 121.5(6)
C50' C49' C48' 122.3(5)
C50' C49' C44' 120.3(5)
C48' C49' C44' 117.4(4)
C41' C50' C49' 119.1(4)
C41' C50' C51' 119.7(3)
C49' C50' C51' 121.1(4)
C60' C51' C52' 119.3(4)
C60' C51' C50' 121.7(4)
C52' C51' C50' 119.0(3)
C53' C52' C51' 123.5(4)
C53' C52' C57' 116.4(3)
C51' C52' C57' 120.1(3)
C54' C53' C52' 123.2(4)
C53' C54' C55' 120.2(3)
C56' C55' C54' 119.0(3)
C55' C56' C57' 121.2(4)
C58' C57' C56' 121.9(4)
C58' C57' C52' 118.2(3)
C56' C57' C52' 119.9(3)
C59' C58' C57' 120.6(4)
C58' C59' C60' 123.5(4)
O6' C60' C51' 121.5(4)
O6' C60' C59' 120.2(3)
C51' C60' C59' 118.3(4)
C66' C61' C62' 120.9(4)
C66' C61' P1' 122.5(4)
C62' C61' P1' 116.6(3)
C63' C62' C61' 117.3(5)
C64' C63' C62' 121.3(5)
C65' C64' C63' 120.3(5)
C64' C65' C66' 119.3(5)
C61' C66' C65' 120.7(5)
C68' C67' C72' 121.5(5)
C68' C67' P1' 116.0(4)
C72' C67' P1' 122.4(3)
C67' C68' C69' 118.9(6)
C68' C69' C70' 121.6(6)
C71' C70' C69' 116.9(6)
C70' C71' C72' 122.4(6)
C67' C72' C71' 118.5(5)
C78' C73' C74' 116.2(5)
C78' C73' P1' 124.5(4)
C74' C73' P1' 119.3(4)
C75' C74' C73' 123.3(6)
C74' C75' C76' 116.0(6)
C77' C76' C75' 120.0(6)
C76' C77' C78' 124.8(6)
C73' C78' C77' 118.6(5)
O8' C79' C80' 106.4(5)
C81' C80' C79' 108.5(6)
C80' C81' C82' 109.9(5)
O8' C82' C81' 102.1(4)
C84' C83' O9' 109.6(6)
C83' C84' C85' 110.8(6)
C86' C85' C84' 101.6(5)
O9' C86' C85' 106.6(5)
O10' C87' C88' 105.0(4)
C89' C88' C87' 103.5(5)
C88' C89' C90' 107.2(4)
O10' C90' C89' 105.2(5)
C92' C91' C96' 118.0(5)
C92' C91' P2' 117.7(4)
C96' C91' P2' 124.3(4)
C93' C92' C91' 122.4(4)
C94' C93' C92' 118.9(4)
C93' C94' C95' 122.0(5)
C96' C95' C94' 118.2(4)
C91' C96' C95' 120.3(5)
C10C C97' C98' 121.5(4)
C10C C97' P2' 118.0(3)
C98' C97' P2' 120.5(3)
C99' C98' C97' 119.0(4)
C98' C99' C100' 120.2(5)
C101' C100' C99' 120.0(4)
C100' C101' C102' 121.0(4)
C97' C102' C101' 118.2(4)
C108' C103' C104' 120.0(4)
C108' C103' P2' 118.3(3)
C104' C103' P2' 121.5(4)
C103' C104' C105' 117.4(5)
C106' C105' C104' 121.7(5)
C105' C106' C107' 120.0(5)
C108' C107' C106' 118.4(6)
C103' C108' C107' 122.2(5)
O7' Li1' O3' 129.4(4)
O7' Li1' O2' 127.1(4)
O3' Li1' O2' 96.5(3)
O5' Li2' O8' 132.3(4)
O5' Li2' O4' 98.9(3)
O8' Li2' O4' 124.0(4)
O5' Li2' C40' 115.0(3)
O8' Li2' C40' 112.6(3)
O4' Li2' C40' 24.97(16)
O1' Li3' O6' 90.7(3)
O1' Li3' O9' 128.4(4)
O6' Li3' O9' 112.8(3)
O1' Li3' O10' 108.5(3)
O6' Li3' O10' 115.5(4)
O9' Li3' O10' 101.6(4)
C112 O12 C109 104.7(6)
O12 C109 C110 103.5(6)
C111 C110 C109 101.2(7)
C112 C111 C110 103.6(7)
O12 C112 C111 113.0(7)
C113 O13 C116 109.0(5)
C114 C113 O13 105.7(6)
C113 C114 C115 105.1(8)
C114 C115 C116 108.1(7)
C115 C116 O13 99.2(5)
C117 C118 C119 103.1(6)
C120 C119 C118 100.4(5)
C119 C120 C121 107.0(7)

loop_
_geom_bond_atom_site_label_1
_geom_bond_atom_site_label_2
_geom_bond_distance
Ce1 O3 2.422(2)
Ce1 O1 2.425(2)
Ce1 O11 2.427(2)
Ce1 O5 2.430(3)
Ce1 O4 2.447(3)
Ce1 O2 2.459(2)
Ce1 O6 2.462(2)
Ce1 Li1 3.218(6)
P1 O7 1.515(3)
P1 C67 1.781(5)
P1 C61 1.790(4)
P1 C73 1.808(4)
P2 O11 1.497(2)
P2 C97 1.783(4)
P2 C103 1.784(3)
P2 C91 1.788(5)
O1 C1 1.364(4)
O1 Li3 1.853(6)
O2 C20 1.332(4)
O2 Li1 1.886(7)
O3 C21 1.330(4)
O3 Li1 1.799(7)
O4 C40 1.331(4)
O4 Li2 1.915(8)
O5 C41 1.316(4)
O5 Li2 1.865(8)
O6 C60 1.323(4)
O6 Li3 1.882(6)
O7 Li1 1.809(7)
O8 C82 1.424(5)
O8 C79 1.430(6)
O8 Li2 1.856(8)
O9 C86 1.412(5)
O9 C83 1.421(6)
O9 Li3 1.956(7)
O10 C90 1.428(5)
O10 C87 1.460(5)
O10 Li3 2.002(6)
C1 C10 1.385(5)
C1 C2 1.406(5)
C2 C3 1.367(5)
C3 C4 1.435(6)
C4 C5 1.404(5)
C4 C9 1.425(5)
C5 C6 1.358(6)
C6 C7 1.403(7)
C7 C8 1.398(6)
C8 C9 1.405(5)
C9 C10 1.436(6)
C10 C11 1.488(6)
C11 C12 1.402(6)
C11 C20 1.407(5)
C12 C13 1.429(5)
C12 C17 1.454(6)
C13 C14 1.359(6)
C14 C15 1.384(7)
C15 C16 1.345(6)
C16 C17 1.370(6)
C17 C18 1.462(6)
C18 C19 1.315(5)
C19 C20 1.422(5)
C21 C30 1.394(5)
C21 C22 1.449(5)
C22 C23 1.374(5)
C23 C24 1.404(5)
C24 C29 1.419(5)
C24 C25 1.432(5)
C25 C26 1.330(6)
C26 C27 1.405(6)
C27 C28 1.365(5)
C28 C29 1.425(5)
C29 C30 1.428(4)
C30 C31 1.507(4)
C31 C40 1.380(5)
C31 C32 1.424(5)
C32 C33 1.434(5)
C32 C37 1.445(5)
C33 C34 1.330(5)
C34 C35 1.413(6)
C35 C36 1.343(6)
C36 C37 1.398(5)
C37 C38 1.389(6)
C38 C39 1.378(6)
C39 C40 1.424(6)
C41 C50 1.380(5)
C41 C42 1.442(5)
C42 C43 1.364(6)
C43 C44 1.368(7)
C44 C49 1.420(5)
C44 C45 1.440(6)
C45 C46 1.328(7)
C46 C47 1.386(7)
C47 C48 1.372(5)
C48 C49 1.412(5)
C49 C50 1.436(5)
C50 C51 1.491(5)
C51 C60 1.397(5)
C51 C52 1.450(5)
C52 C57 1.397(5)
C52 C53 1.446(4)
C53 C54 1.373(5)
C54 C55 1.405(6)
C55 C56 1.358(5)
C56 C57 1.409(5)
C57 C58 1.427(5)
C58 C59 1.354(5)
C59 C60 1.435(5)
C61 C62 1.370(6)
C61 C66 1.429(5)
C62 C63 1.386(6)
C63 C64 1.387(7)
C64 C65 1.369(7)
C65 C66 1.373(6)
C67 C68 1.379(6)
C67 C72 1.403(6)
C68 C69 1.456(7)
C69 C70 1.371(8)
C70 C71 1.335(8)
C71 C72 1.389(6)
C73 C78 1.350(7)
C73 C74 1.375(7)
C74 C75 1.340(7)
C75 C76 1.354(7)
C76 C77 1.373(8)
C77 C78 1.344(7)
C79 C80 1.454(10)
C80 C81 1.338(12)
C81 C82 1.477(9)
C83 C84 1.387(8)
C84 C85 1.513(7)
C85 C86 1.485(7)
C87 C88 1.480(6)
C88 C89 1.589(9)
C89 C90 1.473(9)
C91 C96 1.392(7)
C91 C92 1.416(6)
C92 C93 1.404(6)
C93 C94 1.384(7)
C94 C95 1.370(7)
C95 C96 1.395(6)
C97 C98 1.392(6)
C97 C102 1.406(5)
C98 C99 1.413(6)
C99 C100 1.381(7)
C100 C101 1.378(7)
C101 C102 1.402(6)
C103 C104 1.405(5)
C103 C108 1.405(5)
C104 C105 1.356(5)
C105 C106 1.391(6)
C106 C107 1.339(6)
C107 C108 1.414(5)
Ce1' O6' 2.409(2)
Ce1' O11' 2.421(2)
Ce1' O5' 2.425(3)
Ce1' O3' 2.440(3)
Ce1' O1' 2.441(2)
Ce1' O4' 2.460(3)
Ce1' O2' 2.476(2)
P1' O7' 1.472(3)
P1' C73' 1.773(5)
P1' C67' 1.813(5)
P1' C61' 1.821(4)
P2' O11' 1.498(3)
P2' C91' 1.807(5)
P2' C97' 1.808(4)
P2' C10D 1.814(4)
O1' C1' 1.277(4)
O1' Li3' 1.882(7)
O2' C20' 1.317(4)
O2' Li1' 1.868(7)
O3' C21' 1.332(4)
O3' Li1' 1.861(7)
O4' C40' 1.324(5)
O4' Li2' 1.911(7)
O5' C41' 1.357(5)
O5' Li2' 1.825(8)
O6' C60' 1.343(4)
O6' Li3' 1.918(7)
O7' Li1' 1.799(7)
O8' C79' 1.411(6)
O8' C82' 1.466(5)
O8' Li2' 1.898(7)
O9' C83' 1.429(7)
O9' C86' 1.434(6)
O9' Li3' 1.939(7)
O10' C87' 1.420(5)
O10' C90' 1.429(5)
O10' Li3' 1.985(9)
C1' C10' 1.407(5)
C1' C2' 1.454(5)
C2' C3' 1.337(6)
C3' C4' 1.401(6)
C4' C9' 1.406(5)
C4' C5' 1.433(5)
C5' C6' 1.340(6)
C6' C7' 1.401(7)
C7' C8' 1.329(6)
C8' C9' 1.437(5)
C9' C10' 1.436(6)
C10' C11' 1.479(6)
C11' C20' 1.387(6)
C11' C12' 1.469(6)
C12' C17' 1.393(7)
C12' C13' 1.427(6)
C13' C14' 1.378(5)
C14' C15' 1.411(7)
C15' C16' 1.400(7)
C16' C17' 1.442(6)
C17' C18' 1.391(6)
C18' C19' 1.389(5)
C19' C20' 1.432(5)
C21' C22' 1.381(5)
C21' C30' 1.403(6)
C22' C23' 1.343(5)
C23' C24' 1.422(5)
C24' C25' 1.405(5)
C24' C29' 1.441(4)
C25' C26' 1.378(6)
C26' C27' 1.412(6)
C27' C28' 1.379(5)
C28' C29' 1.400(5)
C29' C30' 1.431(5)
C30' C31' 1.494(5)
C31' C40' 1.394(5)
C31' C32' 1.427(5)
C32' C33' 1.414(6)
C32' C37' 1.421(6)
C33' C34' 1.393(6)
C34' C35' 1.408(6)
C35' C36' 1.351(7)
C36' C37' 1.437(6)
C37' C38' 1.416(6)
C38' C39' 1.344(6)
C39' C40' 1.431(6)
C40' Li2' 2.782(8)
C41' C50' 1.364(7)
C41' C42' 1.429(6)
C42' C43' 1.387(7)
C43' C44' 1.405(8)
C44' C45' 1.408(7)
C44' C49' 1.438(7)
C45' C46' 1.375(10)
C46' C47' 1.434(10)
C47' C48' 1.358(7)
C48' C49' 1.426(7)
C49' C50' 1.424(5)
C50' C51' 1.497(6)
C51' C60' 1.401(5)
C51' C52' 1.433(5)
C52' C53' 1.408(4)
C52' C57' 1.435(6)
C53' C54' 1.366(5)
C54' C55' 1.405(6)
C55' C56' 1.385(5)
C56' C57' 1.412(5)
C57' C58' 1.405(5)
C58' C59' 1.343(6)
C59' C60' 1.411(6)
C61' C66' 1.360(6)
C61' C62' 1.394(6)
C62' C63' 1.386(7)
C63' C64' 1.371(8)
C64' C65' 1.365(7)
C65' C66' 1.377(7)
C67' C68' 1.370(7)
C67' C72' 1.370(6)
C68' C69' 1.382(9)
C69' C70' 1.402(10)
C70' C71' 1.374(8)
C71' C72' 1.389(7)
C73' C78' 1.389(7)
C73' C74' 1.402(8)
C74' C75' 1.387(8)
C75' C76' 1.415(9)
C76' C77' 1.281(8)
C77' C78' 1.391(7)
C79' C80' 1.481(9)
C80' C81' 1.396(11)
C81' C82' 1.523(8)
C83' C84' 1.320(9)
C84' C85' 1.504(10)
C85' C86' 1.483(8)
C87' C88' 1.524(7)
C88' C89' 1.457(9)
C89' C90' 1.512(9)
C91' C92' 1.384(7)
C91' C96' 1.388(8)
C92' C93' 1.357(7)
C93' C94' 1.343(7)
C94' C95' 1.397(7)
C95' C96' 1.388(7)
C97' C102' 1.381(6)
C97' C98' 1.403(6)
C98' C99' 1.360(6)
C99' C100' 1.401(7)
C100' C101' 1.368(8)
C101' C102' 1.388(6)
C103' C108' 1.352(6)
C103' C104' 1.383(6)
C104' C105' 1.422(7)
C105' C106' 1.324(9)
C106' C107' 1.401(9)
C107' C108' 1.365(6)
O12 C112 1.338(8)
O12 C109 1.397(8)
C109 C110 1.542(13)
C110 C111 1.521(12)
C111 C112 1.391(11)
O13 C113 1.466(7)
O13 C116 1.525(7)
C113 C114 1.408(8)
C114 C115 1.436(8)
C115 C116 1.474(7)
C117 C118 1.533(8)
C118 C119 1.609(7)
C119 C120 1.544(8)
C120 C121 1.556(8)
